data_7048539
loop_
_publ_author_name
'Dinca, Alina S.'
'Mindru, Alexei'
'Dragancea, Diana'
'Tiseanu, Carmen'
'Shova, Sergiu'
'Cornia, Samuele'
'Carrella, Luca M.'
'Rentschler, Eva'
'Affronte, Marco'
'Andruh, Marius'

_publ_section_title
;
 Aggregation of [Ln] clusters by the dianion of 3-formylsalicylic acid.
 Synthesis, crystal structures, magnetic and luminescence properties.
;
_journal_issue 5
_journal_name_full 'Dalton transactions (Cambridge, England : 2003)'
_journal_page_first 1700
_journal_page_last 1708
_journal_paper_doi 10.1039/c8dt04602f
_journal_volume 48
_journal_year 2019
_chemical_formula_moiety 'C132 H144 Eu12 N12 O72, 4(C3 H7 N O)'
_chemical_formula_sum 'C144 H172 Eu12 N16 O76'
_chemical_formula_weight 5166.50
_space_group_crystal_system triclinic
_space_group_IT_number 2
_space_group_name_Hall '-P 1'
_space_group_name_H-M_alt 'P -1'
_symmetry_space_group_name_Hall '-P 1'
_symmetry_space_group_name_H-M 'P -1'
_atom_sites_solution_hydrogens geom
_atom_sites_solution_primary direct
_atom_sites_solution_secondary difmap
_audit_creation_date 2018-02-24
_audit_creation_method
;
Olex2 1.2
(compiled 2017.08.10 svn.r3458 for OlexSys, GUI svn.r5381)
;
_audit_update_record
;
2018-02-24 deposited with the CCDC.
2018-12-26 downloaded from the CCDC.
;
_cell_angle_alpha 70.087(4)
_cell_angle_beta 87.863(3)
_cell_angle_gamma 86.218(3)
_cell_formula_units_Z 1
_cell_length_a 17.1451(6)
_cell_length_b 17.1531(7)
_cell_length_c 17.7334(7)
_cell_measurement_reflns_used 12741
_cell_measurement_temperature 170.00(10)
_cell_measurement_theta_max 28.7560
_cell_measurement_theta_min 1.7090
_cell_volume 4892.1(3)
_computing_cell_refinement 'CrysAlisPro 1.171.38.41 (Rigaku OD, 2015)'
_computing_data_collection 'CrysAlisPro 1.171.38.41 (Rigaku OD, 2015)'
_computing_data_reduction 'CrysAlisPro 1.171.38.41 (Rigaku OD, 2015)'
_computing_molecular_graphics 'Olex2 (Dolomanov et al., 2009)'
_computing_publication_material 'Olex2 (Dolomanov et al., 2009)'
_computing_structure_refinement 'XH (Sheldrick, 2008)'
_computing_structure_solution 'SIR2004 (Burla et al., 2007)'
_diffrn_ambient_environment N~2~
_diffrn_ambient_temperature 170.00(10)
_diffrn_detector 'CCD plate'
_diffrn_detector_area_resol_mean 16.1593
_diffrn_detector_type Eos
_diffrn_measured_fraction_theta_full 0.994
_diffrn_measured_fraction_theta_max 0.994
_diffrn_measurement_details
;
List of Runs (angles in degrees, time in seconds):

  # Type    Start    End  Width  t~exp~   \w     \q     \k     \f   Frames
#--------------------------------------------------------------------------
  1  \w    -12.00  72.00   1.00   20.00    --   17.71  19.00  30.00   84
  2  \w      2.00  80.00   1.00   20.00    --   17.71  57.00 -90.00   78
  3  \w    -18.00  16.00   1.00   20.00    --   17.71 -57.00-150.00   34
  4  \w      3.00  43.00   1.00   20.00    --   17.71 -77.00 -60.00   40
  5  \w     -1.00  44.00   1.00   20.00    --   17.71 -77.00   0.00   45
  6  \w     -8.00  24.00   1.00   20.00    --  -15.44 -99.00 120.00   32
  7  \w      2.00  79.00   1.00   20.00    --   17.71  57.00 120.00   77
  8  \w    -20.00   5.00   1.00   20.00    --  -15.44 -99.00  30.00   25
  9  \w    -50.00  26.00   1.00   20.00    --   17.71 -57.00-180.00   76
;
_diffrn_measurement_device 'four-circle diffractometer'
_diffrn_measurement_device_type 'Xcalibur, Eos'
_diffrn_measurement_method '\w scans'
_diffrn_orient_matrix_type 'CrysAlisPro convention (1999,Acta A55,543-557)'
_diffrn_orient_matrix_UB_11 0.0241673000
_diffrn_orient_matrix_UB_12 0.0278904000
_diffrn_orient_matrix_UB_13 -0.0286105000
_diffrn_orient_matrix_UB_21 0.0329740000
_diffrn_orient_matrix_UB_22 -0.0174176000
_diffrn_orient_matrix_UB_23 0.0243281000
_diffrn_orient_matrix_UB_31 0.0069335000
_diffrn_orient_matrix_UB_32 -0.0293136000
_diffrn_orient_matrix_UB_33 -0.0199953000
_diffrn_radiation_monochromator graphite
_diffrn_radiation_probe x-ray
_diffrn_radiation_type MoK\a
_diffrn_radiation_wavelength 0.71073
_diffrn_reflns_av_R_equivalents 0.0456
_diffrn_reflns_av_unetI/netI 0.0645
_diffrn_reflns_limit_h_max 19
_diffrn_reflns_limit_h_min -19
_diffrn_reflns_limit_k_max 19
_diffrn_reflns_limit_k_min -19
_diffrn_reflns_limit_l_max 20
_diffrn_reflns_limit_l_min -20
_diffrn_reflns_number 41593
_diffrn_reflns_theta_full 24.41
_diffrn_reflns_theta_max 24.41
_diffrn_reflns_theta_min 1.69
_diffrn_source 'fine-focus sealed X-ray tube'
_diffrn_source_type 'Enhance (Mo) X-ray Source'
_exptl_absorpt_coefficient_mu 3.870
_exptl_absorpt_correction_T_max 1.00000
_exptl_absorpt_correction_T_min 0.41518
_exptl_absorpt_correction_type multi-scan
_exptl_absorpt_process_details
;
CrysAlisPro 1.171.38.41 (Rigaku Oxford Diffraction, 2015)
Empirical absorption correction using spherical harmonics,
 implemented in SCALE3 ABSPACK scaling algorithm.
;
_exptl_crystal_colour 'clear dark yellow'
_exptl_crystal_colour_lustre clear
_exptl_crystal_colour_modifier dark
_exptl_crystal_colour_primary yellow
_exptl_crystal_density_diffrn 1.754
_exptl_crystal_density_method 'not measured'
_exptl_crystal_description prism
_exptl_crystal_F_000 2512
_exptl_crystal_size_max 0.5
_exptl_crystal_size_mid 0.2
_exptl_crystal_size_min 0.15
_refine_diff_density_max 2.753
_refine_diff_density_min -1.485
_refine_diff_density_rms 0.216
_refine_ls_extinction_method none
_refine_ls_goodness_of_fit_ref 1.066
_refine_ls_hydrogen_treatment constr
_refine_ls_matrix_type full
_refine_ls_number_parameters 1063
_refine_ls_number_reflns 16003
_refine_ls_number_restraints 37
_refine_ls_restrained_S_all 1.065
_refine_ls_R_factor_all 0.0794
_refine_ls_R_factor_gt 0.0515
_refine_ls_shift/su_max 0.001
_refine_ls_shift/su_mean 0.000
_refine_ls_structure_factor_coef Fsqd
_refine_ls_weighting_details 'calc w=1/[\s^2^(Fo^2^)+(0.0596P)^2^+47.8946P] where P=(Fo^2^+2Fc^2^)/3'
_refine_ls_weighting_scheme calc
_refine_ls_wR_factor_gt 0.1229
_refine_ls_wR_factor_ref 0.1452
_reflns_number_gt 11930
_reflns_number_total 16003
_reflns_threshold_expression >2sigma(I)
_cod_data_source_file c8dt04602f2.cif
_cod_data_source_block shi_3042_maan_1
_cod_depositor_comments 'Adding full bibliography for 7048539--7048541.cif.'
_cod_database_code 7048539
_chemical_oxdiff_formula 'C30 H30 N2 O6 Eu1'
_chemical_oxdiff_usercomment R_99
_reflns_odcompleteness_completeness 99.94
_reflns_odcompleteness_iscentric 1
_reflns_odcompleteness_theta 26.32
_olex2_refinement_description
;
1. Fixed Uiso
 At 1.2 times of:
  All C(H) groups, All O(H) groups
 At 1.5 times of:
  All C(H,H,H) groups
2. Restrained distances
 O32-C70 = O32X-C70X
 1.2 with sigma of 0.01
 O32X-C70X \\sim O32-C70
 with sigma of 0.01
 N8-C70 \\sim N8-C70X
 with sigma of 0.01
 Eu5-O29 \\sim Eu5-O29X
 with sigma of 0.01
 O29X-C61X \\sim O29-C61
 with sigma of 0.01
 N5-C61 \\sim N5X-C61X
 with sigma of 0.01
 N5X-C62X \\sim N5-C63 \\sim N5X-C63X \\sim N5-C62
 with sigma of 0.01
 Eu5-O28X \\sim Eu5-O28
 with sigma of 0.01
 O28-C58 \\sim O28X-C58X
 with sigma of 0.01
 N4-C58 \\sim N4X-C58X
 with sigma of 0.01
 N4X-C59X \\sim N4-C59 \\sim N4-C60 \\sim N4X-C60X
 with sigma of 0.01
 Eu3-O27X \\sim Eu3-O27
 with sigma of 0.01
 O27X-C55X \\sim O27-C55
 with sigma of 0.01
 N3X-C55X \\sim N3-C55
 with sigma of 0.01
 N3-C56 \\sim N3X-C57X \\sim N3-C57 \\sim N3X-C56X
 with sigma of 0.01
 N8-C72X \\sim N8-C72 \\sim N8-C71X \\sim N8-C71
 with sigma of 0.01
3. Uiso/Uaniso restraints and constraints
Uanis(C67X) = Uanis(C67) = Uanis(C69X) = Uanis(C68) = Uanis(C68X) = Uanis(C69)
Uiso(C51) = Uiso(C49X) = Uiso(C49) = Uiso(C50X) = Uiso(C50) = Uiso(C51X)
Uiso(C58) = Uiso(C58X) = Uiso(C59) = Uiso(C59X) = Uiso(N4) = Uiso(N4X) =
Uiso(C60) = Uiso(C60X)
Uiso(O28) = Uiso(O28X)
Uiso(O27) = Uiso(O27X)
Uiso(C55X) = Uiso(C55) = Uiso(N3X) = Uiso(N3) = Uiso(C56) = Uiso(C57X) =
Uiso(C57) = Uiso(C56X)
Uiso(O32) = Uiso(O32X) = Uiso(C70) = Uiso(C70X) = Uiso(C71) = Uiso(C71X) =
Uiso(C72) = Uiso(C72X)
4. Others
 Sof(O29)=Sof(N5)=Sof(C61)=Sof(H61)=Sof(C62)=Sof(H62D)=Sof(H62E)=Sof(H62F)=
 Sof(C63)=Sof(H63D)=Sof(H63E)=Sof(H63F)=1-FVAR(1)
 Sof(O29X)=Sof(N5X)=Sof(C61X)=Sof(H61X)=Sof(C62X)=Sof(H62A)=Sof(H62B)=
 Sof(H62C)=Sof(C63X)=Sof(H63A)=Sof(H63B)=Sof(H63C)=FVAR(1)
 Sof(O28X)=Sof(N4X)=Sof(C58X)=Sof(H58X)=Sof(C59X)=Sof(H59D)=Sof(H59E)=
 Sof(H59F)=Sof(C60X)=Sof(H60D)=Sof(H60E)=Sof(H60F)=1-FVAR(2)
 Sof(O28)=Sof(N4)=Sof(C58)=Sof(H58)=Sof(C59)=Sof(H59A)=Sof(H59B)=Sof(H59C)=
 Sof(C60)=Sof(H60A)=Sof(H60B)=Sof(H60C)=FVAR(2)
 Sof(O27)=Sof(N3)=Sof(C55)=Sof(H55)=Sof(C56)=Sof(H56D)=Sof(H56E)=Sof(H56F)=
 Sof(C57)=Sof(H57D)=Sof(H57E)=Sof(H57F)=1-FVAR(3)
 Sof(O27X)=Sof(N3X)=Sof(C55X)=Sof(H55X)=Sof(C56X)=Sof(H56A)=Sof(H56B)=
 Sof(H56C)=Sof(C57X)=Sof(H57A)=Sof(H57B)=Sof(H57C)=FVAR(3)
 Fixed Sof: C49X(0.5) H49X(0.5) C50X(0.5) H50A(0.5) H50B(0.5) H50C(0.5)
 C51X(0.5) H51A(0.5) H51B(0.5) H51C(0.5) C67(0.5) H67(0.5) C68(0.5) H68A(0.5)
 H68B(0.5) H68C(0.5) C69(0.5) H69A(0.5) H69B(0.5) H69C(0.5) C49(0.5) H49(0.5)
 C50(0.5) H50D(0.5) H50E(0.5) H50F(0.5) C51(0.5) H51D(0.5) H51E(0.5) H51F(0.5)
 C67X(0.5) H67X(0.5) C68X(0.5) H68D(0.5) H68E(0.5) H68F(0.5) C69X(0.5)
 H69D(0.5) H69E(0.5) H69F(0.5) O32(0.5) C70(0.5) H70(0.5) C71(0.5) H71A(0.5)
 H71B(0.5) H71C(0.5) C72(0.5) H72A(0.5) H72B(0.5) H72C(0.5) O32X(0.5) C70X(0.5)
 H70X(0.5) C71X(0.5) H71D(0.5) H71E(0.5) H71F(0.5) C72X(0.5) H72D(0.5)
 H72E(0.5) H72F(0.5)
5.a Riding coordinates:
 C54(H54A,H54B,H54C), C65(H65A,H65B,H65C), C66(H66A,H66B,H66C), C50X(H50A,H50B,
 H50C), C51X(H51A,H51B,H51C), C56X(H56A,H56B,H56C), C57X(H57A,H57B,H57C),
 C59(H59A,H59B,H59C), C60(H60A,H60B,H60C), C62X(H62A,H62B,H62C), C63X(H63A,H63B,
 H63C), C68(H68A,H68B,H68C), C69(H69A,H69B,H69C), C50(H50D,H50E,H50F), C51(H51D,
 H51E,H51F), C56(H56D,H56E,H56F), C57(H57D,H57E,H57F), C59X(H59D,H59E,H59F),
 C60X(H60D,H60E,H60F), C62(H62D,H62E,H62F), C63(H63D,H63E,H63F), C68X(H68D,H68E,
 H68F), C69X(H69D,H69E,H69F), C71(H71A,H71B,H71C), C72(H72A,H72B,H72C),
 C71X(H71D,H71E,H71F), C72X(H72D,H72E,H72F)
5.b Ternary CH refined with riding coordinates:
 O33(H33), O34(H34), O35(H35), O36(H36), O37(H37), O38(H38)
5.c Me refined as rotating group:
 C53(H53A,H53B,H53C)
5.d Aromatic/amide H refined with riding coordinates:
 C3(H3), C4(H4), C5(H5), C8(H8), C11(H11), C12(H12), C13(H13), C16(H16),
 C19(H19), C20(H20), C21(H21), C24(H24), C27(H27), C28(H28), C29(H29), C32(H32),
  C35(H35A), C36(H36A), C37(H37A), C40(H40), C43(H43), C44(H44), C45(H45),
 C48(H48), C52(H52), C64(H64), C49X(H49X), C55X(H55X), C58(H58), C61X(H61X),
 C67(H67), C49(H49), C55(H55), C58X(H58X), C61(H61), C67X(H67X), C70(H70),
 C70X(H70X)
;
_olex2_submission_special_instructions 'No special instructions were received'
_oxdiff_exptl_absorpt_empirical_details
;
Empirical correction (ABSPACK) includes:
- Absorption correction using spherical harmonics
- Frame scaling
;
_oxdiff_exptl_absorpt_empirical_full_max 1.488
_oxdiff_exptl_absorpt_empirical_full_min 0.695

loop_
_space_group_symop_id
_space_group_symop_operation_xyz
1 'x, y, z'
2 '-x, -y, -z'

loop_
_atom_site_label
_atom_site_type_symbol
_atom_site_fract_x
_atom_site_fract_y
_atom_site_fract_z
_atom_site_U_iso_or_equiv
_atom_site_adp_type
_atom_site_occupancy
_atom_site_calc_flag
_atom_site_disorder_assembly
_atom_site_disorder_group
_atom_site_refinement_flags_posn
Eu1 Eu 0.13701(3) 0.74476(3) 0.48755(3) 0.02260(13) Uani 1 d A . .
Eu2 Eu 0.15519(3) 0.93459(3) 0.53319(3) 0.02045(13) Uani 1 d . . .
Eu3 Eu 0.22417(3) 0.96376(3) 0.32796(3) 0.02407(13) Uani 1 d . . D
Eu4 Eu -0.00251(3) 0.93692(3) 0.37185(3) 0.02055(13) Uani 1 d . . .
Eu5 Eu -0.12563(3) 1.10053(3) 0.23428(3) 0.02460(13) Uani 1 d . . D
Eu6 Eu -0.20562(3) 0.88163(3) 0.39047(3) 0.02353(13) Uani 1 d . . .
O1 O 0.1714(4) 0.7830(4) 0.7325(4) 0.0307(17) Uani 1 d . . .
O2 O 0.1577(4) 0.7817(4) 0.6095(4) 0.0279(16) Uani 1 d . . .
O3 O 0.0756(5) 0.6569(4) 0.5947(4) 0.0346(18) Uani 1 d . . .
O4 O -0.0470(5) 0.4564(5) 0.6979(5) 0.053(2) Uani 1 d . . .
O5 O 0.0225(4) 0.8664(4) 0.2655(4) 0.0296(16) Uani 1 d A . .
O6 O 0.1203(4) 0.8612(4) 0.3442(4) 0.0250(15) Uani 1 d A . .
O7 O 0.2588(4) 0.8810(5) 0.2524(5) 0.0380(19) Uani 1 d A . .
O8 O 0.4023(6) 0.7683(8) 0.1311(7) 0.089(4) Uani 1 d . . .
O9 O 0.1401(4) 1.0280(4) 0.2169(4) 0.0302(17) Uani 1 d A . .
O10 O 0.0136(4) 1.0496(4) 0.2387(4) 0.0245(15) Uani 1 d A . .
O11 O -0.0577(5) 1.1952(5) 0.1422(5) 0.044(2) Uani 1 d A . .
O12 O -0.0496(6) 1.4011(6) -0.0467(6) 0.072(3) Uani 1 d A . .
O13 O -0.2932(4) 1.1117(4) 0.4168(4) 0.0309(17) Uani 1 d . . .
O14 O -0.2234(4) 1.0381(4) 0.3547(4) 0.0258(16) Uani 1 d . . .
O15 O -0.3172(4) 0.9275(4) 0.3189(5) 0.0342(18) Uani 1 d A . .
O16 O -0.5013(6) 0.9192(8) 0.1902(8) 0.088(4) Uani 1 d A . .
O17 O -0.2847(4) 0.8998(4) 0.4950(4) 0.0312(17) Uani 1 d A . .
O18 O -0.2487(4) 0.9757(4) 0.5659(4) 0.0268(16) Uani 1 d . . .
O19 O -0.2737(5) 0.9094(5) 0.7292(5) 0.048(2) Uani 1 d . . .
O20 O -0.3544(7) 0.7279(7) 0.9181(6) 0.090(4) Uani 1 d A . .
O21 O 0.0249(4) 0.7113(4) 0.4333(4) 0.0292(16) Uani 1 d A . .
O22 O -0.0743(4) 0.8065(4) 0.4130(4) 0.0244(15) Uani 1 d A . .
O23 O -0.2165(5) 0.7467(4) 0.4681(5) 0.0389(19) Uani 1 d A . .
O24 O -0.3618(6) 0.5655(7) 0.5133(10) 0.117(5) Uani 1 d A . .
O25 O 0.2535(5) 0.6675(6) 0.5510(6) 0.051(2) Uani 1 d . . .
O26 O 0.1933(5) 0.6795(4) 0.4015(5) 0.0384(19) Uani 1 d . . .
O30 O -0.1930(5) 0.8135(5) 0.2902(5) 0.045(2) Uani 1 d A . .
O31 O -0.0659(5) 0.8236(4) 0.6198(5) 0.041(2) Uani 1 d . . .
O33 O 0.2203(4) 0.8571(4) 0.4562(4) 0.0245(15) Uani 1 d A . .
H33 H 0.2732 0.8376 0.4759 0.029 Uiso 1 calc . . R
O34 O 0.0555(4) 0.8592(4) 0.4959(4) 0.0206(14) Uani 1 d A . .
H34 H 0.0158 0.8410 0.5385 0.025 Uiso 1 calc . . R
O35 O 0.1084(4) 1.0009(4) 0.3952(4) 0.0213(14) Uani 1 d A . .
H35 H 0.0993 1.0611 0.3810 0.026 Uiso 1 calc . . R
O36 O 0.0627(4) 0.9249(4) 0.6385(4) 0.0216(14) Uani 1 d . . .
H36 H 0.0236 0.8846 0.6421 0.026 Uiso 1 calc . . R
O37 O -0.1141(4) 0.9328(4) 0.4629(4) 0.0221(15) Uani 1 d . . .
H37 H -0.1040 0.8929 0.5167 0.027 Uiso 1 calc . . R
O38 O -0.1168(4) 0.9562(4) 0.2939(4) 0.0224(15) Uani 1 d A . .
H38 H -0.1077 0.9303 0.2526 0.027 Uiso 1 calc . . R
N1 N 0.2591(6) 0.6061(7) 0.3351(6) 0.050(3) Uani 1 d . . .
N2 N 0.3168(8) 0.6263(9) 0.6678(9) 0.075(4) Uiso 1 d . . .
N6 N -0.1753(7) 0.7048(6) 0.2458(6) 0.052(3) Uani 1 d A . .
N7 N -0.1195(5) 0.7070(5) 0.7016(5) 0.031(2) Uani 1 d . . .
C1 C 0.1497(6) 0.7482(6) 0.6845(6) 0.025(2) Uani 1 d . . .
C2 C 0.1143(6) 0.6661(6) 0.7200(6) 0.031(2) Uani 1 d . . .
C3 C 0.1114(8) 0.6305(7) 0.8024(7) 0.045(3) Uani 1 d . . .
H3 H 0.1353 0.6562 0.8331 0.054 Uiso 1 calc . . R
C4 C 0.0740(8) 0.5572(7) 0.8415(7) 0.043(3) Uani 1 d . . .
H4 H 0.0749 0.5333 0.8971 0.052 Uiso 1 calc . . R
C5 C 0.0366(7) 0.5219(7) 0.7966(8) 0.045(3) Uani 1 d . . .
H5 H 0.0109 0.4735 0.8224 0.054 Uiso 1 calc . . R
C6 C 0.0352(7) 0.5550(6) 0.7140(7) 0.035(3) Uani 1 d . . .
C7 C 0.0758(6) 0.6289(6) 0.6722(6) 0.029(2) Uani 1 d . . .
C8 C -0.0117(7) 0.5201(7) 0.6675(8) 0.042(3) Uani 1 d . . .
H8 H -0.0151 0.5473 0.6125 0.050 Uiso 1 calc . . R
C9 C 0.0924(7) 0.8512(6) 0.2816(6) 0.028(2) Uani 1 d A . .
C10 C 0.1477(7) 0.8170(7) 0.2302(7) 0.040(3) Uani 1 d . . .
C11 C 0.1140(8) 0.7692(8) 0.1921(8) 0.048(3) Uani 1 d A . .
H11 H 0.0610 0.7599 0.1992 0.058 Uiso 1 calc . . R
C12 C 0.1609(9) 0.7342(9) 0.1420(9) 0.060(4) Uani 1 d . . .
H12 H 0.1388 0.7039 0.1145 0.072 Uiso 1 calc A . R
C13 C 0.2392(8) 0.7465(9) 0.1358(8) 0.058(4) Uani 1 d A . .
H13 H 0.2705 0.7216 0.1055 0.069 Uiso 1 calc . . R
C14 C 0.2739(8) 0.7946(7) 0.1728(7) 0.042(3) Uani 1 d . . .
C15 C 0.2270(7) 0.8334(7) 0.2208(6) 0.035(3) Uani 1 d A . .
C16 C 0.3561(9) 0.8006(9) 0.1680(9) 0.059(4) Uani 1 d A . .
H16 H 0.3770 0.8319 0.1953 0.071 Uiso 1 calc . . R
C17 C 0.0770(6) 1.0705(6) 0.1992(6) 0.026(2) Uani 1 d . . .
C18 C 0.0756(7) 1.1487(7) 0.1286(6) 0.034(3) Uani 1 d A . .
C19 C 0.1449(8) 1.1680(8) 0.0856(8) 0.047(3) Uani 1 d . . .
H19 H 0.1883 1.1310 0.1007 0.056 Uiso 1 calc A . R
C20 C 0.1520(9) 1.2406(8) 0.0208(8) 0.058(4) Uani 1 d A . .
H20 H 0.2000 1.2521 -0.0057 0.069 Uiso 1 calc . . R
C21 C 0.0894(8) 1.2949(8) -0.0041(7) 0.049(3) Uani 1 d . . .
H21 H 0.0948 1.3435 -0.0476 0.059 Uiso 1 calc A . R
C22 C 0.0172(7) 1.2787(6) 0.0346(6) 0.033(3) Uani 1 d A . .
C23 C 0.0081(7) 1.2060(6) 0.1037(6) 0.031(2) Uani 1 d . . .
C24 C -0.0503(8) 1.3356(7) 0.0081(7) 0.043(3) Uani 1 d . . .
H24 H -0.0976 1.3208 0.0351 0.052 Uiso 1 calc A . R
C25 C -0.2905(6) 1.0700(6) 0.3715(6) 0.028(2) Uani 1 d . . .
C26 C -0.3631(7) 1.0586(7) 0.3334(7) 0.037(3) Uani 1 d A . .
C27 C -0.4239(7) 1.1169(7) 0.3245(7) 0.040(3) Uani 1 d . . .
H27 H -0.4195 1.1601 0.3443 0.047 Uiso 1 calc A . R
C28 C -0.4910(7) 1.1124(8) 0.2869(9) 0.052(3) Uani 1 d A . .
H28 H -0.5322 1.1516 0.2829 0.062 Uiso 1 calc . . R
C29 C -0.4979(7) 1.0511(8) 0.2556(8) 0.048(3) Uani 1 d . . .
H29 H -0.5432 1.0502 0.2287 0.058 Uiso 1 calc A . R
C30 C -0.4388(7) 0.9899(8) 0.2628(7) 0.041(3) Uani 1 d A . .
C31 C -0.3698(6) 0.9891(6) 0.3050(7) 0.032(3) Uani 1 d . . .
C32 C -0.4447(8) 0.9250(9) 0.2285(9) 0.056(4) Uani 1 d . . .
H32 H -0.4033 0.8854 0.2357 0.067 Uiso 1 calc A . R
C33 C -0.2791(6) 0.9111(6) 0.5625(6) 0.025(2) Uani 1 d . . .
C34 C -0.3083(6) 0.8446(7) 0.6379(7) 0.034(3) Uani 1 d A . .
C35 C -0.3390(7) 0.7776(7) 0.6259(8) 0.046(3) Uani 1 d . . .
H35A H -0.3406 0.7761 0.5741 0.056 Uiso 1 calc A . R
C36 C -0.3673(8) 0.7129(8) 0.6883(9) 0.055(4) Uani 1 d A . .
H36A H -0.3897 0.6692 0.6787 0.065 Uiso 1 calc . . R
C37 C -0.3619(7) 0.7139(7) 0.7647(9) 0.049(3) Uani 1 d . . .
H37A H -0.3794 0.6697 0.8077 0.058 Uiso 1 calc A . R
C38 C -0.3303(7) 0.7806(7) 0.7789(8) 0.041(3) Uani 1 d A . .
C39 C -0.3018(6) 0.8482(7) 0.7156(7) 0.033(3) Uani 1 d . . .
C40 C -0.3299(9) 0.7820(10) 0.8582(9) 0.066(4) Uani 1 d . . .
H40 H -0.3094 0.8277 0.8657 0.079 Uiso 1 calc A . R
C41 C -0.0466(6) 0.7315(6) 0.4299(6) 0.024(2) Uani 1 d . . .
C42 C -0.1039(6) 0.6636(6) 0.4490(6) 0.023(2) Uani 1 d A . .
C43 C -0.0748(7) 0.5866(6) 0.4478(7) 0.034(3) Uani 1 d . . .
H43 H -0.0217 0.5794 0.4376 0.041 Uiso 1 calc A . R
C44 C -0.1214(8) 0.5198(7) 0.4610(8) 0.050(3) Uani 1 d A . .
H44 H -0.1010 0.4686 0.4598 0.060 Uiso 1 calc . . R
C45 C -0.2012(8) 0.5339(7) 0.4763(8) 0.049(3) Uani 1 d . . .
H45 H -0.2341 0.4907 0.4844 0.059 Uiso 1 calc A . R
C46 C -0.2332(7) 0.6081(7) 0.4799(7) 0.037(3) Uani 1 d A . .
C47 C -0.1854(7) 0.6770(6) 0.4651(6) 0.031(3) Uani 1 d . . .
C48 C -0.3145(8) 0.6190(8) 0.4995(11) 0.074(5) Uani 1 d . . .
H48 H -0.3322 0.6706 0.5017 0.089 Uiso 1 calc A . R
C52 C 0.1952(7) 0.6334(7) 0.3611(7) 0.040(3) Uani 1 d B . .
H52 H 0.1479 0.6173 0.3487 0.048 Uiso 1 calc . . R
C53 C 0.2568(12) 0.5505(10) 0.2882(10) 0.090(6) Uani 1 d B . .
H53A H 0.2797 0.4968 0.3185 0.135 Uiso 1 calc . . GR
H53B H 0.2857 0.5729 0.2389 0.135 Uiso 1 calc . . GR
H53C H 0.2035 0.5453 0.2767 0.135 Uiso 1 calc . . GR
C54 C 0.3353(8) 0.6295(10) 0.3526(10) 0.073(5) Uani 1 d B . .
H54A H 0.3281 0.6671 0.3822 0.109 Uiso 1 d . . R
H54B H 0.3626 0.6560 0.3031 0.109 Uiso 1 d . . R
H54C H 0.3653 0.5806 0.3837 0.109 Uiso 1 d . . R
C64 C -0.2156(9) 0.7551(9) 0.2750(8) 0.056(4) Uani 1 d . . .
H64 H -0.2682 0.7450 0.2855 0.067 Uiso 1 calc A . R
C65 C -0.2113(14) 0.6358(11) 0.2334(13) 0.115(8) Uani 1 d . . .
H65A H -0.1859 0.5850 0.2672 0.172 Uiso 1 d A . R
H65B H -0.2047 0.6394 0.1783 0.172 Uiso 1 d . . R
H65C H -0.2660 0.6366 0.2469 0.172 Uiso 1 d . . R
C66 C -0.0931(9) 0.7143(10) 0.2284(9) 0.069(4) Uani 1 d . . .
H66A H -0.0839 0.7300 0.1715 0.103 Uiso 1 d A . R
H66B H -0.0652 0.6623 0.2550 0.103 Uiso 1 d . . R
H66C H -0.0751 0.7562 0.2472 0.103 Uiso 1 d . . R
O27X O 0.3616(10) 0.938(3) 0.360(3) 0.045(3) Uiso 0.24(2) d A 1 D
O28 O -0.1009(11) 1.0352(11) 0.1329(9) 0.035(3) Uiso 0.505(17) d A 1 D
O29X O -0.2465(10) 1.1446(18) 0.1679(15) 0.028(8) Uiso 0.41(4) d A 1 D
N3X N 0.466(4) 0.866(3) 0.430(4) 0.077(3) Uiso 0.24(2) d A 1 D
N4 N -0.0865(16) 1.0016(14) 0.0243(12) 0.063(3) Uiso 0.505(17) d A 1 D
N5X N -0.3639(14) 1.2064(18) 0.1137(17) 0.048(9) Uiso 0.41(4) d A 1 D
C49X C 0.295(2) 0.682(3) 0.599(3) 0.092(5) Uiso 0.50 d B 1 .
H49X H 0.3121 0.7359 0.5868 0.111 Uiso 0.50 calc B 1 R
C50X C 0.283(2) 0.546(2) 0.696(2) 0.092(5) Uiso 0.50 d B 1 .
H50A H 0.2341 0.5486 0.7239 0.139 Uiso 0.50 d B 1 R
H50B H 0.3191 0.5070 0.7327 0.139 Uiso 0.50 d B 1 R
H50C H 0.2748 0.5278 0.6518 0.139 Uiso 0.50 d B 1 R
C51X C 0.364(2) 0.643(2) 0.730(2) 0.092(5) Uiso 0.50 d B 1 .
H51A H 0.4030 0.6802 0.7025 0.139 Uiso 0.50 d B 1 R
H51B H 0.3880 0.5915 0.7631 0.139 Uiso 0.50 d B 1 R
H51C H 0.3314 0.6674 0.7622 0.139 Uiso 0.50 d B 1 R
C55X C 0.406(5) 0.881(5) 0.377(6) 0.077(3) Uiso 0.24(2) d A 1 D
H55X H 0.4003 0.8417 0.3527 0.092 Uiso 0.24(2) calc A 1 R
C56X C 0.478(5) 0.929(5) 0.460(4) 0.077(3) Uiso 0.24(2) d A 1 D
H56A H 0.4892 0.9804 0.4179 0.115 Uiso 0.24(2) d A 1 R
H56B H 0.4326 0.9390 0.4898 0.115 Uiso 0.24(2) d A 1 R
H56C H 0.5214 0.9099 0.4944 0.115 Uiso 0.24(2) d A 1 R
C57X C 0.504(4) 0.790(3) 0.475(4) 0.077(3) Uiso 0.24(2) d A 1 D
H57A H 0.4736 0.7423 0.4952 0.115 Uiso 0.24(2) d A 1 R
H57B H 0.5283 0.7918 0.4247 0.115 Uiso 0.24(2) d A 1 R
H57C H 0.5436 0.7878 0.5126 0.115 Uiso 0.24(2) d A 1 R
C58 C -0.1066(19) 1.0548(17) 0.0627(13) 0.063(3) Uiso 0.505(17) d A 1 D
H58 H -0.1255 1.1083 0.0335 0.076 Uiso 0.505(17) calc A 1 R
C59 C -0.060(2) 0.9160(15) 0.0631(18) 0.063(3) Uiso 0.505(17) d A 1 D
H59A H -0.0057 0.9130 0.0746 0.095 Uiso 0.505(17) d A 1 R
H59B H -0.0684 0.8841 0.0291 0.095 Uiso 0.505(17) d A 1 R
H59C H -0.0895 0.8940 0.1123 0.095 Uiso 0.505(17) d A 1 R
C60 C -0.1034(19) 1.0246(18) -0.0598(14) 0.063(3) Uiso 0.505(17) d A 1 D
H60A H -0.1413 1.0707 -0.0755 0.095 Uiso 0.505(17) d A 1 R
H60B H -0.1230 0.9784 -0.0707 0.095 Uiso 0.505(17) d A 1 R
H60C H -0.0556 1.0401 -0.0896 0.095 Uiso 0.505(17) d A 1 R
C61X C -0.2990(15) 1.194(2) 0.157(2) 0.040(10) Uiso 0.41(4) d A 1 D
H61X H -0.2947 1.2330 0.1823 0.049 Uiso 0.41(4) calc A 1 R
C62X C -0.430(2) 1.267(3) 0.115(3) 0.088(16) Uiso 0.41(4) d A 1 D
H62A H -0.4262 1.2885 0.1579 0.132 Uiso 0.41(4) d A 1 R
H62B H -0.4786 1.2408 0.1197 0.132 Uiso 0.41(4) d A 1 R
H62C H -0.4278 1.3116 0.0645 0.132 Uiso 0.41(4) d A 1 R
C63X C -0.375(3) 1.141(3) 0.078(2) 0.073(14) Uiso 0.41(4) d A 1 D
H63A H -0.3487 1.1539 0.0267 0.110 Uiso 0.41(4) d A 1 R
H63B H -0.4302 1.1423 0.0710 0.110 Uiso 0.41(4) d A 1 R
H63C H -0.3569 1.0868 0.1122 0.110 Uiso 0.41(4) d A 1 R
C67 C -0.0776(15) 0.7802(14) 0.6926(16) 0.045(3) Uani 0.50 d C 1 .
H67 H -0.0610 0.7939 0.7356 0.054 Uiso 0.50 calc C 1 R
C68 C -0.1368(15) 0.6508(14) 0.7796(15) 0.045(3) Uani 0.50 d C 1 .
H68A H -0.0945 0.6097 0.7976 0.068 Uiso 0.50 d C 1 R
H68B H -0.1842 0.6238 0.7798 0.068 Uiso 0.50 d C 1 R
H68C H -0.1430 0.6827 0.8148 0.068 Uiso 0.50 d C 1 R
C69 C -0.1297(15) 0.6898(14) 0.6389(15) 0.045(3) Uani 0.50 d C 1 .
H69A H -0.1419 0.7396 0.5947 0.068 Uiso 0.50 d C 1 R
H69B H -0.1712 0.6527 0.6470 0.068 Uiso 0.50 d C 1 R
H69C H -0.0818 0.6634 0.6275 0.068 Uiso 0.50 d C 1 R
O27 O 0.3580(6) 0.9191(9) 0.3662(11) 0.045(3) Uiso 0.76(2) d A 2 D
O28X O -0.1284(11) 1.0355(11) 0.1322(9) 0.035(3) Uiso 0.495(17) d A 2 D
O29 O -0.2426(9) 1.1315(14) 0.1609(12) 0.043(8) Uiso 0.59(4) d A 2 D
N3 N 0.4685(13) 0.8483(12) 0.4167(13) 0.077(3) Uiso 0.76(2) d A 2 D
N4X N -0.1261(17) 0.9953(14) 0.0276(13) 0.063(3) Uiso 0.495(17) d A 2 D
N5 N -0.3541(11) 1.1757(13) 0.0964(13) 0.053(6) Uiso 0.59(4) d A 2 D
C49 C 0.267(2) 0.617(3) 0.615(3) 0.092(5) Uiso 0.50 d B 2 .
H49 H 0.2413 0.5678 0.6296 0.111 Uiso 0.50 calc B 2 R
C50 C 0.319(2) 0.558(2) 0.748(2) 0.092(5) Uiso 0.50 d B 2 .
H50D H 0.3232 0.5803 0.7905 0.139 Uiso 0.50 d B 2 R
H50E H 0.3638 0.5206 0.7490 0.139 Uiso 0.50 d B 2 R
H50F H 0.2724 0.5287 0.7552 0.139 Uiso 0.50 d B 2 R
C51 C 0.356(2) 0.697(2) 0.644(2) 0.092(5) Uiso 0.50 d B 2 .
H51D H 0.3871 0.6977 0.5980 0.139 Uiso 0.50 d B 2 R
H51E H 0.3888 0.6986 0.6861 0.139 Uiso 0.50 d B 2 R
H51F H 0.3196 0.7450 0.6299 0.139 Uiso 0.50 d B 2 R
C55 C 0.4054(17) 0.8674(18) 0.368(2) 0.077(3) Uiso 0.76(2) d A 2 D
H55 H 0.3999 0.8367 0.3349 0.092 Uiso 0.76(2) calc A 2 R
C56 C 0.5202(12) 0.7822(13) 0.4151(14) 0.077(3) Uiso 0.76(2) d A 2 D
H56D H 0.5691 0.8054 0.3937 0.115 Uiso 0.76(2) d A 2 R
H56E H 0.5288 0.7387 0.4656 0.115 Uiso 0.76(2) d A 2 R
H56F H 0.4981 0.7600 0.3783 0.115 Uiso 0.76(2) d A 2 R
C57 C 0.4900(15) 0.8922(16) 0.4656(14) 0.077(3) Uiso 0.76(2) d A 2 D
H57D H 0.4980 0.9492 0.4351 0.115 Uiso 0.76(2) d A 2 R
H57E H 0.4486 0.8893 0.5043 0.115 Uiso 0.76(2) d A 2 R
H57F H 0.5372 0.8663 0.4929 0.115 Uiso 0.76(2) d A 2 R
C58X C -0.1303(19) 1.0537(18) 0.0619(13) 0.063(3) Uiso 0.495(17) d A 2 D
H58X H -0.1349 1.1094 0.0300 0.076 Uiso 0.495(17) calc A 2 R
C59X C -0.104(2) 0.9088(15) 0.0683(18) 0.063(3) Uiso 0.495(17) d A 2 D
H59D H -0.0701 0.9041 0.1116 0.095 Uiso 0.495(17) d A 2 R
H59E H -0.0774 0.8860 0.0314 0.095 Uiso 0.495(17) d A 2 R
H59F H -0.1500 0.8789 0.0892 0.095 Uiso 0.495(17) d A 2 R
C60X C -0.1639(19) 1.0175(19) -0.0487(15) 0.063(3) Uiso 0.495(17) d A 2 D
H60D H -0.2193 1.0262 -0.0426 0.095 Uiso 0.495(17) d A 2 R
H60E H -0.1536 0.9739 -0.0709 0.095 Uiso 0.495(17) d A 2 R
H60F H -0.1429 1.0678 -0.0842 0.095 Uiso 0.495(17) d A 2 R
C61 C -0.2959(15) 1.180(2) 0.143(2) 0.076(13) Uiso 0.59(4) d A 2 D
H61 H -0.2979 1.2245 0.1616 0.091 Uiso 0.59(4) calc A 2 R
C62 C -0.350(2) 1.101(2) 0.0719(18) 0.082(10) Uiso 0.59(4) d A 2 D
H62D H -0.3495 1.1187 0.0143 0.123 Uiso 0.59(4) d A 2 R
H62E H -0.3956 1.0700 0.0924 0.123 Uiso 0.59(4) d A 2 R
H62F H -0.3040 1.0662 0.0919 0.123 Uiso 0.59(4) d A 2 R
C63 C -0.4165(15) 1.2437(17) 0.074(2) 0.077(10) Uiso 0.59(4) d A 2 D
H63D H -0.4082 1.2855 0.0975 0.116 Uiso 0.59(4) d A 2 R
H63E H -0.4659 1.2202 0.0928 0.116 Uiso 0.59(4) d A 2 R
H63F H -0.4164 1.2682 0.0170 0.116 Uiso 0.59(4) d A 2 R
C67X C -0.1029(15) 0.7586(14) 0.6294(16) 0.045(3) Uani 0.50 d C 2 .
H67X H -0.1183 0.7475 0.5846 0.054 Uiso 0.50 calc C 2 R
C68X C -0.1649(15) 0.6343(14) 0.7095(15) 0.045(3) Uani 0.50 d C 2 .
H68D H -0.2178 0.6444 0.7249 0.068 Uiso 0.50 d C 2 R
H68E H -0.1418 0.5863 0.7497 0.068 Uiso 0.50 d C 2 R
H68F H -0.1644 0.6249 0.6591 0.068 Uiso 0.50 d C 2 R
C69X C -0.0996(15) 0.7202(14) 0.7725(15) 0.045(3) Uani 0.50 d C 2 .
H69D H -0.0529 0.7503 0.7633 0.068 Uiso 0.50 d C 2 R
H69E H -0.0909 0.6677 0.8144 0.068 Uiso 0.50 d C 2 R
H69F H -0.1416 0.7517 0.7880 0.068 Uiso 0.50 d C 2 R
N8 N 0.2443(10) 0.5121(11) 0.0182(10) 0.095(5) Uani 1 d . . D
O32 O 0.288(3) 0.615(3) -0.060(3) 0.160(7) Uiso 0.50 d D 1 D
C70 C 0.253(3) 0.556(3) -0.057(3) 0.160(7) Uiso 0.50 d D 1 D
H70 H 0.2346 0.5446 -0.1010 0.192 Uiso 0.50 calc D 1 R
C71 C 0.217(4) 0.436(3) 0.020(4) 0.160(7) Uiso 0.50 d D 1 D
H71A H 0.2385 0.3916 0.0640 0.240 Uiso 0.50 d D 1 R
H71B H 0.1608 0.4372 0.0232 0.240 Uiso 0.50 d D 1 R
H71C H 0.2339 0.4287 -0.0298 0.240 Uiso 0.50 d D 1 R
C72 C 0.246(4) 0.524(4) 0.093(2) 0.160(7) Uiso 0.50 d D 1 D
H72A H 0.1938 0.5210 0.1148 0.240 Uiso 0.50 d D 1 R
H72B H 0.2796 0.4821 0.1295 0.240 Uiso 0.50 d D 1 R
H72C H 0.2646 0.5777 0.0848 0.240 Uiso 0.50 d D 1 R
O32X O 0.308(2) 0.593(3) -0.098(2) 0.160(7) Uiso 0.50 d D 2 D
C70X C 0.278(4) 0.533(3) -0.053(2) 0.160(7) Uiso 0.50 d D 2 D
H70X H 0.2778 0.4903 -0.0743 0.192 Uiso 0.50 calc D 2 R
C71X C 0.195(3) 0.447(3) 0.053(4) 0.160(7) Uiso 0.50 d D 2 D
H71D H 0.1613 0.4437 0.0124 0.240 Uiso 0.50 d D 2 R
H71E H 0.2248 0.3953 0.0753 0.240 Uiso 0.50 d D 2 R
H71F H 0.1631 0.4574 0.0953 0.240 Uiso 0.50 d D 2 R
C72X C 0.249(4) 0.568(3) 0.060(3) 0.160(7) Uiso 0.50 d D 2 D
H72D H 0.1974 0.5881 0.0692 0.240 Uiso 0.50 d D 2 R
H72E H 0.2751 0.5425 0.1100 0.240 Uiso 0.50 d D 2 R
H72F H 0.2781 0.6138 0.0265 0.240 Uiso 0.50 d D 2 R

loop_
_atom_site_aniso_label
_atom_site_aniso_U_11
_atom_site_aniso_U_22
_atom_site_aniso_U_33
_atom_site_aniso_U_23
_atom_site_aniso_U_13
_atom_site_aniso_U_12
Eu1 0.0287(3) 0.0146(2) 0.0254(3) -0.0078(2) -0.0005(2) -0.0015(2)
Eu2 0.0262(3) 0.0143(2) 0.0218(3) -0.0071(2) 0.0009(2) -0.0031(2)
Eu3 0.0265(3) 0.0224(3) 0.0246(3) -0.0096(2) 0.0030(2) -0.0034(2)
Eu4 0.0265(3) 0.0155(2) 0.0200(3) -0.0061(2) -0.0007(2) -0.0035(2)
Eu5 0.0330(3) 0.0196(3) 0.0210(3) -0.0062(2) -0.0021(2) -0.0027(2)
Eu6 0.0277(3) 0.0167(3) 0.0277(3) -0.0089(2) -0.0021(2) -0.0037(2)
O1 0.047(5) 0.019(4) 0.027(4) -0.008(3) -0.009(3) 0.000(3)
O2 0.038(4) 0.015(3) 0.030(4) -0.007(3) -0.003(3) -0.003(3)
O3 0.055(5) 0.022(4) 0.028(4) -0.009(3) 0.002(4) -0.018(4)
O4 0.069(6) 0.034(5) 0.056(6) -0.013(4) 0.014(5) -0.024(5)
O5 0.030(4) 0.025(4) 0.036(4) -0.014(3) 0.000(3) -0.001(3)
O6 0.035(4) 0.017(3) 0.025(4) -0.010(3) 0.003(3) -0.004(3)
O7 0.038(4) 0.038(4) 0.048(5) -0.029(4) 0.014(4) -0.007(4)
O8 0.073(7) 0.115(10) 0.102(9) -0.072(8) 0.020(7) 0.013(7)
O9 0.035(4) 0.029(4) 0.026(4) -0.010(3) 0.003(3) -0.003(4)
O10 0.025(4) 0.021(4) 0.025(4) -0.003(3) 0.003(3) -0.010(3)
O11 0.054(5) 0.034(4) 0.029(4) 0.007(4) 0.012(4) -0.005(4)
O12 0.092(8) 0.051(6) 0.043(6) 0.019(5) 0.011(5) 0.008(6)
O13 0.035(4) 0.029(4) 0.034(4) -0.016(4) -0.006(3) 0.001(3)
O14 0.025(4) 0.019(3) 0.032(4) -0.006(3) -0.006(3) -0.003(3)
O15 0.029(4) 0.032(4) 0.048(5) -0.020(4) -0.009(4) -0.004(4)
O16 0.063(7) 0.109(9) 0.123(10) -0.073(9) -0.027(7) -0.012(7)
O17 0.032(4) 0.026(4) 0.040(5) -0.016(4) 0.009(3) -0.010(3)
O18 0.037(4) 0.013(3) 0.029(4) -0.006(3) 0.003(3) -0.007(3)
O19 0.057(5) 0.051(5) 0.033(5) -0.005(4) 0.010(4) -0.034(5)
O20 0.111(9) 0.093(8) 0.041(6) 0.016(6) 0.013(6) -0.045(8)
O21 0.036(4) 0.019(4) 0.034(4) -0.010(3) -0.005(3) -0.001(3)
O22 0.033(4) 0.011(3) 0.027(4) -0.002(3) -0.002(3) -0.002(3)
O23 0.046(5) 0.017(4) 0.052(5) -0.010(4) 0.011(4) -0.007(4)
O24 0.051(7) 0.058(7) 0.232(17) -0.038(9) 0.023(8) -0.021(6)
O25 0.047(5) 0.055(6) 0.053(6) -0.024(5) -0.012(5) 0.024(5)
O26 0.055(5) 0.028(4) 0.038(5) -0.019(4) 0.003(4) 0.006(4)
O30 0.061(5) 0.036(4) 0.048(5) -0.027(4) -0.008(4) -0.006(4)
O31 0.045(5) 0.022(4) 0.042(5) 0.008(4) 0.010(4) -0.008(4)
O33 0.022(3) 0.020(3) 0.034(4) -0.012(3) -0.001(3) 0.001(3)
O34 0.030(4) 0.013(3) 0.019(4) -0.006(3) -0.002(3) 0.002(3)
O35 0.027(4) 0.014(3) 0.023(4) -0.006(3) 0.001(3) 0.000(3)
O36 0.029(4) 0.018(3) 0.018(4) -0.005(3) -0.005(3) -0.003(3)
O37 0.036(4) 0.013(3) 0.020(4) -0.010(3) 0.005(3) -0.004(3)
O38 0.032(4) 0.017(3) 0.016(3) -0.002(3) -0.005(3) -0.003(3)
N1 0.054(7) 0.050(6) 0.056(7) -0.034(6) 0.012(6) 0.007(6)
N6 0.082(8) 0.038(6) 0.048(7) -0.029(5) -0.007(6) -0.011(6)
N7 0.042(5) 0.018(4) 0.032(5) -0.005(4) 0.010(4) -0.012(4)
C1 0.036(6) 0.018(5) 0.023(6) -0.006(5) -0.003(5) -0.005(5)
C2 0.044(6) 0.017(5) 0.027(6) -0.002(5) -0.012(5) 0.013(5)
C3 0.083(10) 0.027(6) 0.028(7) -0.011(5) -0.003(6) -0.012(6)
C4 0.064(8) 0.032(6) 0.026(6) 0.001(5) 0.006(6) -0.008(6)
C5 0.056(8) 0.026(6) 0.048(8) -0.005(6) 0.006(6) -0.013(6)
C6 0.049(7) 0.019(5) 0.035(7) -0.007(5) 0.006(6) -0.006(5)
C7 0.044(6) 0.019(5) 0.021(6) -0.002(4) -0.001(5) -0.002(5)
C8 0.042(7) 0.029(6) 0.057(8) -0.018(6) 0.015(6) -0.004(6)
C9 0.042(7) 0.020(5) 0.023(6) -0.007(5) 0.008(5) -0.009(5)
C10 0.045(7) 0.039(7) 0.045(7) -0.025(6) 0.005(6) -0.008(6)
C11 0.058(8) 0.047(7) 0.051(8) -0.032(7) 0.005(7) -0.006(7)
C12 0.066(9) 0.066(9) 0.065(10) -0.045(8) -0.001(8) -0.006(8)
C13 0.065(9) 0.069(10) 0.059(9) -0.049(8) 0.011(8) -0.003(8)
C14 0.056(8) 0.041(7) 0.035(7) -0.021(6) 0.008(6) -0.005(6)
C15 0.050(7) 0.028(6) 0.027(6) -0.008(5) 0.006(5) -0.005(5)
C16 0.069(10) 0.056(9) 0.059(9) -0.030(8) 0.009(8) 0.001(8)
C17 0.034(6) 0.025(5) 0.024(6) -0.013(5) -0.003(5) -0.003(5)
C18 0.050(7) 0.030(6) 0.018(6) 0.000(5) 0.001(5) -0.011(6)
C19 0.047(7) 0.040(7) 0.050(8) -0.009(6) 0.012(6) -0.012(6)
C20 0.063(9) 0.048(8) 0.044(8) 0.007(7) 0.020(7) -0.013(7)
C21 0.071(9) 0.041(7) 0.026(7) 0.002(6) 0.002(7) -0.012(7)
C22 0.051(7) 0.023(5) 0.023(6) -0.004(5) 0.007(5) -0.003(5)
C23 0.047(7) 0.023(5) 0.017(5) 0.001(4) 0.005(5) -0.011(5)
C24 0.069(9) 0.032(6) 0.019(6) 0.005(5) 0.003(6) -0.004(6)
C25 0.026(6) 0.023(5) 0.032(6) -0.004(5) -0.001(5) -0.010(5)
C26 0.047(7) 0.026(6) 0.040(7) -0.013(5) -0.015(6) -0.001(5)
C27 0.036(7) 0.030(6) 0.051(8) -0.012(6) -0.004(6) 0.000(5)
C28 0.035(7) 0.043(7) 0.079(10) -0.024(7) -0.017(7) 0.009(6)
C29 0.023(6) 0.055(8) 0.062(9) -0.012(7) -0.018(6) 0.002(6)
C30 0.032(6) 0.049(7) 0.036(7) -0.006(6) -0.009(5) -0.007(6)
C31 0.028(6) 0.023(6) 0.043(7) -0.008(5) 0.000(5) -0.001(5)
C32 0.046(8) 0.058(9) 0.072(10) -0.033(8) -0.013(7) -0.007(7)
C33 0.027(5) 0.018(5) 0.029(6) -0.007(4) 0.005(5) 0.001(4)
C34 0.026(6) 0.034(6) 0.041(7) -0.011(5) 0.012(5) -0.011(5)
C35 0.053(8) 0.027(6) 0.060(9) -0.017(6) 0.020(7) -0.017(6)
C36 0.064(9) 0.042(7) 0.067(10) -0.027(7) 0.019(8) -0.023(7)
C37 0.040(7) 0.028(6) 0.063(9) 0.005(6) 0.007(7) -0.011(6)
C38 0.030(6) 0.038(7) 0.051(8) -0.012(6) 0.000(6) 0.000(5)
C39 0.027(6) 0.030(6) 0.036(7) -0.001(5) 0.001(5) -0.010(5)
C40 0.062(9) 0.073(10) 0.058(10) -0.013(9) -0.007(8) -0.014(8)
C41 0.036(6) 0.011(5) 0.022(5) -0.001(4) -0.002(5) -0.007(5)
C42 0.034(6) 0.014(5) 0.020(5) -0.004(4) -0.003(4) -0.006(4)
C43 0.038(6) 0.024(6) 0.038(7) -0.008(5) -0.001(5) -0.003(5)
C44 0.066(9) 0.022(6) 0.067(9) -0.020(6) -0.007(7) -0.009(6)
C45 0.060(8) 0.027(6) 0.062(9) -0.015(6) 0.012(7) -0.021(6)
C46 0.036(6) 0.025(6) 0.049(8) -0.012(5) 0.000(6) -0.001(5)
C47 0.050(7) 0.014(5) 0.028(6) -0.005(4) 0.001(5) -0.009(5)
C48 0.054(9) 0.030(7) 0.136(16) -0.024(9) -0.004(9) -0.012(7)
C52 0.051(8) 0.038(7) 0.036(7) -0.016(6) -0.002(6) -0.008(6)
C53 0.145(17) 0.057(10) 0.083(12) -0.046(10) 0.026(12) -0.001(11)
C54 0.045(8) 0.083(12) 0.083(12) -0.021(10) 0.006(8) 0.003(8)
C64 0.064(9) 0.060(9) 0.050(9) -0.026(8) -0.023(7) -0.003(8)
C65 0.18(2) 0.071(12) 0.123(17) -0.064(13) 0.028(16) -0.045(14)
C66 0.079(11) 0.073(11) 0.058(10) -0.029(9) 0.017(9) 0.003(9)
C67 0.057(6) 0.031(5) 0.050(7) -0.012(5) -0.003(5) -0.018(5)
C68 0.057(6) 0.031(5) 0.050(7) -0.012(5) -0.003(5) -0.018(5)
C69 0.057(6) 0.031(5) 0.050(7) -0.012(5) -0.003(5) -0.018(5)
C67X 0.057(6) 0.031(5) 0.050(7) -0.012(5) -0.003(5) -0.018(5)
C68X 0.057(6) 0.031(5) 0.050(7) -0.012(5) -0.003(5) -0.018(5)
C69X 0.057(6) 0.031(5) 0.050(7) -0.012(5) -0.003(5) -0.018(5)
N8 0.122(13) 0.097(12) 0.069(10) -0.029(9) -0.008(10) -0.009(10)

loop_
_atom_type_symbol
_atom_type_description
_atom_type_scat_dispersion_real
_atom_type_scat_dispersion_imag
_atom_type_scat_source
C C 0.0033 0.0016 'International Tables Vol C Tables 4.2.6.8 and 6.1.1.4'
H H 0.0000 0.0000 'International Tables Vol C Tables 4.2.6.8 and 6.1.1.4'
Eu Eu -0.1578 3.6682 'International Tables Vol C Tables 4.2.6.8 and 6.1.1.4'
N N 0.0061 0.0033 'International Tables Vol C Tables 4.2.6.8 and 6.1.1.4'
O O 0.0106 0.0060 'International Tables Vol C Tables 4.2.6.8 and 6.1.1.4'

loop_
_geom_angle_atom_site_label_1
_geom_angle_atom_site_label_2
_geom_angle_atom_site_label_3
_geom_angle
_geom_angle_site_symmetry_1
_geom_angle_site_symmetry_3
O2 Eu1 O6 121.2(2) . .
O3 Eu1 O2 69.8(2) . .
O3 Eu1 O6 146.0(2) . .
O3 Eu1 O21 75.8(3) . .
O3 Eu1 O25 83.8(3) . .
O3 Eu1 O26 113.1(3) . .
O3 Eu1 O33 139.6(2) . .
O3 Eu1 O34 91.2(2) . .
O21 Eu1 O2 132.8(2) . .
O21 Eu1 O6 74.9(2) . .
O21 Eu1 O25 134.5(3) . .
O21 Eu1 O33 137.6(2) . .
O21 Eu1 O34 84.0(2) . .
O25 Eu1 O2 72.6(3) . .
O25 Eu1 O6 129.6(3) . .
O26 Eu1 O2 144.8(3) . .
O26 Eu1 O6 77.2(2) . .
O26 Eu1 O21 78.5(3) . .
O26 Eu1 O25 72.9(3) . .
O26 Eu1 O33 98.4(2) . .
O26 Eu1 O34 145.0(2) . .
O33 Eu1 O2 69.9(2) . .
O33 Eu1 O6 63.4(2) . .
O33 Eu1 O25 81.9(3) . .
O33 Eu1 O34 74.8(2) . .
O34 Eu1 O2 65.9(2) . .
O34 Eu1 O6 69.1(2) . .
O34 Eu1 O25 137.2(2) . .
O2 Eu2 O13 72.3(2) . 2_576
O2 Eu2 O14 91.7(2) . 2_576
O2 Eu2 O18 132.6(2) . 2_576
O2 Eu2 C25 84.0(3) . 2_576
O13 Eu2 C25 25.3(2) 2_576 2_576
O14 Eu2 O13 51.7(2) 2_576 2_576
O14 Eu2 C25 26.8(2) 2_576 2_576
O18 Eu2 O13 71.6(2) 2_576 2_576
O18 Eu2 O14 89.4(2) 2_576 2_576
O18 Eu2 C25 76.2(3) 2_576 2_576
O33 Eu2 O2 69.2(2) . .
O33 Eu2 O13 69.9(2) . 2_576
O33 Eu2 O14 121.5(2) . 2_576
O33 Eu2 O18 70.3(2) . 2_576
O33 Eu2 O34 73.0(2) . .
O33 Eu2 O35 74.3(2) . .
O33 Eu2 C25 94.9(3) . 2_576
O34 Eu2 O2 64.7(2) . .
O34 Eu2 O13 130.6(2) . 2_576
O34 Eu2 O14 147.1(2) . 2_576
O34 Eu2 O18 123.4(2) . 2_576
O34 Eu2 O35 65.9(2) . .
O34 Eu2 C25 148.6(2) . 2_576
O35 Eu2 O2 124.8(2) . .
O35 Eu2 O13 129.7(2) . 2_576
O35 Eu2 O14 143.2(2) . 2_576
O35 Eu2 O18 63.6(2) . 2_576
O35 Eu2 C25 139.7(2) . 2_576
O36 Eu2 O2 76.9(2) . .
O36 Eu2 O13 113.0(2) . 2_576
O36 Eu2 O14 71.9(2) . 2_576
O36 Eu2 O18 146.5(2) . 2_576
O36 Eu2 O33 143.3(2) . .
O36 Eu2 O34 80.3(2) . .
O36 Eu2 O35 117.0(2) . .
O36 Eu2 C25 95.1(3) . 2_576
O37 Eu2 O2 144.6(2) 2_576 .
O37 Eu2 O13 113.3(2) 2_576 2_576
O37 Eu2 O14 70.1(2) 2_576 2_576
O37 Eu2 O18 78.9(2) 2_576 2_576
O37 Eu2 O33 146.2(2) 2_576 .
O37 Eu2 O34 115.8(2) 2_576 .
O37 Eu2 O35 80.1(2) 2_576 .
O37 Eu2 O36 68.8(2) 2_576 .
O37 Eu2 C25 90.6(3) 2_576 2_576
O7 Eu3 O6 70.8(2) . .
O7 Eu3 O9 80.8(3) . .
O7 Eu3 O18 152.7(3) . 2_576
O7 Eu3 O33 98.1(2) . .
O7 Eu3 O35 138.7(2) . .
O7 Eu3 O27X 81.0(13) . .
O7 Eu3 O27 77.4(5) . .
O9 Eu3 O6 75.6(2) . .
O9 Eu3 O18 124.3(2) . 2_576
O9 Eu3 O33 138.5(2) . .
O9 Eu3 O35 79.0(2) . .
O9 Eu3 O27X 140.8(14) . .
O9 Eu3 O27 144.3(5) . .
O18 Eu3 O6 122.1(2) 2_576 .
O19 Eu3 O6 152.5(3) 2_576 .
O19 Eu3 O7 110.0(3) 2_576 .
O19 Eu3 O9 77.5(3) 2_576 .
O19 Eu3 O18 70.4(2) 2_576 2_576
O19 Eu3 O33 138.5(3) 2_576 .
O19 Eu3 O35 100.2(3) 2_576 .
O19 Eu3 O27X 76.6(12) 2_576 .
O19 Eu3 O27 83.9(4) 2_576 .
O33 Eu3 O6 65.3(2) . .
O33 Eu3 O18 70.8(2) . 2_576
O33 Eu3 O35 75.1(2) . .
O33 Eu3 O27X 78.4(13) . .
O33 Eu3 O27 72.9(4) . .
O35 Eu3 O6 69.5(2) . .
O35 Eu3 O18 64.1(2) . 2_576
O27X Eu3 O6 129.2(12) . .
O27X Eu3 O18 72.5(13) . 2_576
O27X Eu3 O35 134.5(14) . .
O27 Eu3 O6 121.9(4) . .
O27 Eu3 O18 75.6(5) . 2_576
O27 Eu3 O35 134.7(5) . .
O27 Eu3 O27X 7.3(14) . .
O5 Eu4 Eu2 146.57(16) . 2_576
O5 Eu4 C9 25.0(3) . .
O6 Eu4 Eu2 162.30(15) . 2_576
O6 Eu4 O5 51.1(2) . .
O6 Eu4 C9 26.3(3) . .
O10 Eu4 Eu2 96.56(15) . 2_576
O10 Eu4 O5 72.6(2) . .
O10 Eu4 O6 90.0(2) . .
O10 Eu4 C9 77.9(2) . .
O22 Eu4 Eu2 96.64(15) . 2_576
O22 Eu4 O5 71.2(2) . .
O22 Eu4 O6 91.1(2) . .
O22 Eu4 O10 132.0(2) . .
O22 Eu4 C9 82.3(2) . .
O34 Eu4 Eu2 94.42(15) . 2_576
O34 Eu4 O5 112.3(2) . .
O34 Eu4 O6 71.6(2) . .
O34 Eu4 O10 146.3(2) . .
O34 Eu4 O22 77.8(2) . .
O34 Eu4 O35 68.6(2) . .
O34 Eu4 O36 116.1(2) . 2_576
O34 Eu4 O37 79.8(2) . .
O34 Eu4 O38 144.3(2) . .
O34 Eu4 C9 94.0(3) . .
O35 Eu4 Eu2 94.57(14) . 2_576
O35 Eu4 O5 113.3(2) . .
O35 Eu4 O6 70.5(2) . .
O35 Eu4 O10 78.8(2) . .
O35 Eu4 O22 145.3(2) . .
O35 Eu4 O36 80.0(2) . 2_576
O35 Eu4 O37 115.7(2) . .
O35 Eu4 O38 145.1(2) . .
O35 Eu4 C9 91.2(3) . .
O36 Eu4 Eu2 33.61(15) 2_576 2_576
O36 Eu4 O5 131.2(2) 2_576 .
O36 Eu4 O6 144.2(2) 2_576 .
O36 Eu4 O10 64.2(2) 2_576 .
O36 Eu4 O22 124.5(2) 2_576 .
O36 Eu4 C9 142.0(2) 2_576 .
O37 Eu4 Eu2 33.04(14) . 2_576
O37 Eu4 O5 130.5(2) . .
O37 Eu4 O6 146.0(2) . .
O37 Eu4 O10 123.8(2) . .
O37 Eu4 O22 64.7(2) . .
O37 Eu4 O36 65.9(2) . 2_576
O37 Eu4 C9 147.1(2) . .
O38 Eu4 Eu2 75.71(15) . 2_576
O38 Eu4 O5 70.9(2) . .
O38 Eu4 O6 122.0(2) . .
O38 Eu4 O10 69.4(2) . .
O38 Eu4 O22 69.6(2) . .
O38 Eu4 O36 73.6(2) . 2_576
O38 Eu4 O37 73.5(2) . .
O38 Eu4 C9 95.7(3) . .
C9 Eu4 Eu2 171.1(2) . 2_576
O1 Eu5 Eu2 63.68(17) 2_576 2_576
O1 Eu5 O10 124.3(2) 2_576 .
O1 Eu5 O14 76.8(2) 2_576 .
O1 Eu5 O36 78.1(2) 2_576 2_576
O1 Eu5 O28 149.1(5) 2_576 .
O1 Eu5 O29X 74.7(8) 2_576 .
O1 Eu5 O28X 143.8(5) 2_576 .
O1 Eu5 O29 81.8(6) 2_576 .
O10 Eu5 Eu2 97.58(15) . 2_576
O10 Eu5 O14 121.9(2) . .
O11 Eu5 Eu2 129.0(2) . 2_576
O11 Eu5 O1 82.0(3) . 2_576
O11 Eu5 O10 70.9(3) . .
O11 Eu5 O14 158.9(2) . .
O11 Eu5 O36 106.4(3) . 2_576
O11 Eu5 O38 136.1(3) . .
O11 Eu5 O28 78.3(5) . .
O11 Eu5 O29X 94.6(7) . .
O11 Eu5 O28X 84.3(5) . .
O11 Eu5 O29 95.1(6) . .
O14 Eu5 Eu2 38.77(14) . 2_576
O36 Eu5 Eu2 33.63(15) 2_576 2_576
O36 Eu5 O10 65.2(2) 2_576 .
O36 Eu5 O14 69.4(2) 2_576 .
O36 Eu5 O28 130.4(5) 2_576 .
O36 Eu5 O28X 138.1(5) 2_576 .
O38 Eu5 Eu2 76.56(15) . 2_576
O38 Eu5 O1 138.4(2) . 2_576
O38 Eu5 O10 70.6(2) . .
O38 Eu5 O14 64.2(2) . .
O38 Eu5 O36 75.2(2) . 2_576
O38 Eu5 O28 69.6(5) . .
O38 Eu5 O29X 110.2(7) . .
O38 Eu5 O28X 69.9(5) . .
O38 Eu5 O29 105.4(6) . .
O28 Eu5 Eu2 146.2(4) . 2_576
O28 Eu5 O10 70.7(5) . .
O28 Eu5 O14 120.7(5) . .
O29X Eu5 Eu2 109.8(7) . 2_576
O29X Eu5 O10 152.1(7) . .
O29X Eu5 O14 79.8(7) . .
O29X Eu5 O36 142.6(7) . 2_576
O29X Eu5 O28 83.3(9) . .
O29X Eu5 O28X 73.3(9) . .
O28X Eu5 Eu2 144.8(4) . 2_576
O28X Eu5 O10 81.5(5) . .
O28X Eu5 O14 113.1(5) . .
O28X Eu5 O28 11.2(6) . .
O29 Eu5 Eu2 114.4(6) . 2_576
O29 Eu5 O10 146.2(6) . .
O29 Eu5 O14 81.9(6) . .
O29 Eu5 O36 147.9(6) . 2_576
O29 Eu5 O28 76.5(7) . .
O29 Eu5 O29X 7.2(9) . .
O29 Eu5 O28X 66.3(7) . .
O14 Eu6 Eu2 38.21(15) . 2_576
O15 Eu6 Eu2 105.20(17) . 2_576
O15 Eu6 O14 71.1(2) . .
O15 Eu6 O17 82.8(3) . .
O15 Eu6 O22 152.0(2) . .
O15 Eu6 O30 77.2(3) . .
O15 Eu6 O37 138.5(2) . .
O15 Eu6 O38 98.4(2) . .
O17 Eu6 Eu2 63.49(16) . 2_576
O17 Eu6 O14 75.8(2) . .
O17 Eu6 O22 122.9(2) . .
O17 Eu6 O30 144.6(3) . .
O17 Eu6 O37 77.8(2) . .
O22 Eu6 Eu2 97.04(14) . 2_576
O22 Eu6 O14 122.3(2) . .
O23 Eu6 Eu2 126.0(2) . 2_576
O23 Eu6 O14 156.1(2) . .
O23 Eu6 O15 108.6(3) . .
O23 Eu6 O17 80.4(3) . .
O23 Eu6 O22 69.5(2) . .
O23 Eu6 O30 78.8(3) . .
O23 Eu6 O37 103.9(3) . .
O23 Eu6 O38 135.9(2) . .
O30 Eu6 Eu2 150.2(2) . 2_576
O30 Eu6 O14 123.0(2) . .
O30 Eu6 O22 75.1(2) . .
O30 Eu6 O37 135.1(2) . .
O37 Eu6 Eu2 33.32(14) . 2_576
O37 Eu6 O14 68.7(2) . .
O37 Eu6 O22 64.8(2) . .
O38 Eu6 Eu2 76.38(15) . 2_576
O38 Eu6 O14 65.7(2) . .
O38 Eu6 O17 138.4(2) . .
O38 Eu6 O22 70.3(2) . .
O38 Eu6 O30 73.9(2) . .
O38 Eu6 O37 74.2(2) . .
C1 O1 Eu5 134.7(6) . 2_576
Eu1 O2 Eu2 93.6(2) . .
C1 O2 Eu1 137.3(6) . .
C1 O2 Eu2 126.2(6) . .
C7 O3 Eu1 141.9(7) . .
C9 O5 Eu4 92.8(6) . .
Eu3 O6 Eu1 107.8(2) . .
Eu4 O6 Eu1 99.0(2) . .
Eu4 O6 Eu3 103.4(2) . .
C9 O6 Eu1 125.8(6) . .
C9 O6 Eu3 119.9(6) . .
C9 O6 Eu4 93.8(6) . .
C15 O7 Eu3 139.6(7) . .
C17 O9 Eu3 141.1(6) . .
Eu5 O10 Eu4 93.5(2) . .
C17 O10 Eu4 127.3(6) . .
C17 O10 Eu5 138.8(7) . .
C23 O11 Eu5 142.9(7) . .
C25 O13 Eu2 93.9(6) . 2_576
Eu2 O14 Eu5 100.7(2) 2_576 .
Eu2 O14 Eu6 103.5(2) 2_576 .
Eu6 O14 Eu5 105.6(2) . .
C25 O14 Eu2 92.4(5) . 2_576
C25 O14 Eu5 129.3(6) . .
C25 O14 Eu6 118.6(6) . .
C31 O15 Eu6 138.5(6) . .
C33 O17 Eu6 140.5(6) . .
Eu3 O18 Eu2 94.0(2) 2_576 2_576
C33 O18 Eu2 127.3(6) . 2_576
C33 O18 Eu3 136.7(6) . 2_576
C39 O19 Eu3 144.9(7) . 2_576
C41 O21 Eu1 137.0(6) . .
Eu6 O22 Eu4 93.7(2) . .
C41 O22 Eu4 128.7(6) . .
C41 O22 Eu6 137.1(6) . .
C47 O23 Eu6 133.9(7) . .
C49X O25 Eu1 127.8(19) . .
C49 O25 Eu1 134(2) . .
C49 O25 C49X 59(2) . .
C52 O26 Eu1 155.5(8) . .
C64 O30 Eu6 141.8(9) . .
C67 O31 C67X 66.0(16) . .
Eu1 O33 Eu2 99.4(2) . .
Eu1 O33 Eu3 123.2(3) . .
Eu1 O33 H33 111.0 . .
Eu2 O33 H33 111.0 . .
Eu3 O33 Eu2 99.6(2) . .
Eu3 O33 H33 111.0 . .
Eu1 O34 Eu2 98.2(2) . .
Eu1 O34 H34 111.1 . .
Eu2 O34 H34 111.1 . .
Eu4 O34 Eu1 112.3(2) . .
Eu4 O34 Eu2 112.3(2) . .
Eu4 O34 H34 111.1 . .
Eu2 O35 H35 112.3 . .
Eu3 O35 Eu2 96.8(2) . .
Eu3 O35 H35 112.3 . .
Eu4 O35 Eu2 111.5(2) . .
Eu4 O35 Eu3 110.8(2) . .
Eu4 O35 H35 112.3 . .
Eu2 O36 Eu4 111.2(2) . 2_576
Eu2 O36 Eu5 111.9(3) . 2_576
Eu2 O36 H36 112.3 . .
Eu4 O36 H36 112.3 2_576 .
Eu5 O36 Eu4 95.8(2) 2_576 2_576
Eu5 O36 H36 112.3 2_576 .
Eu2 O37 Eu4 112.6(2) 2_576 .
Eu2 O37 Eu6 112.0(3) 2_576 .
Eu2 O37 H37 111.7 2_576 .
Eu4 O37 H37 111.7 . .
Eu6 O37 Eu4 96.3(2) . .
Eu6 O37 H37 111.7 . .
Eu4 O38 H38 109.9 . .
Eu5 O38 Eu4 101.0(2) . .
Eu5 O38 Eu6 123.7(3) . .
Eu5 O38 H38 109.9 . .
Eu6 O38 Eu4 101.1(2) . .
Eu6 O38 H38 109.9 . .
C52 N1 C53 120.6(13) . .
C52 N1 C54 120.7(11) . .
C54 N1 C53 118.6(12) . .
C49X N2 C50X 121(3) . .
C49X N2 C51X 125(3) . .
C49X N2 C49 53(2) . .
C49X N2 C50 165(3) . .
C49X N2 C51 64(2) . .
C50X N2 C51X 113(2) . .
C50X N2 C50 48.3(19) . .
C51X N2 C50 65(2) . .
C49 N2 C50X 68(2) . .
C49 N2 C51X 172(2) . .
C49 N2 C50 116(3) . .
C49 N2 C51 117(3) . .
C51 N2 C50X 174(3) . .
C51 N2 C51X 63(2) . .
C51 N2 C50 128(3) . .
C64 N6 C65 120.9(14) . .
C64 N6 C66 120.4(11) . .
C66 N6 C65 118.6(13) . .
C67 N7 C68X 177.9(17) . .
C68 N7 C67 120.0(15) . .
C68 N7 C68X 60.9(13) . .
C69 N7 C67 117.2(16) . .
C69 N7 C68 122.1(15) . .
C69 N7 C67X 57.9(15) . .
C69 N7 C68X 62.4(14) . .
C69 N7 C69X 173.0(18) . .
C67X N7 C67 59.9(15) . .
C67X N7 C68 179.5(19) . .
C67X N7 C68X 119.3(15) . .
C67X N7 C69X 122.8(15) . .
C69X N7 C67 62.9(14) . .
C69X N7 C68 57.0(13) . .
C69X N7 C68X 117.8(15) . .
O1 C1 C2 117.6(9) . .
O2 C1 O1 121.4(9) . .
O2 C1 C2 121.0(8) . .
C3 C2 C1 118.2(9) . .
C3 C2 C7 119.3(10) . .
C7 C2 C1 122.0(9) . .
C2 C3 H3 118.7 . .
C2 C3 C4 122.6(11) . .
C4 C3 H3 118.7 . .
C3 C4 H4 120.8 . .
C5 C4 C3 118.5(11) . .
C5 C4 H4 120.8 . .
C4 C5 H5 118.8 . .
C4 C5 C6 122.3(11) . .
C6 C5 H5 118.8 . .
C5 C6 C7 120.2(10) . .
C5 C6 C8 121.2(10) . .
C7 C6 C8 118.5(10) . .
O3 C7 C2 124.1(9) . .
O3 C7 C6 118.8(9) . .
C2 C7 C6 117.0(9) . .
O4 C8 C6 122.9(12) . .
O4 C8 H8 118.5 . .
C6 C8 H8 118.5 . .
O5 C9 Eu4 62.2(5) . .
O5 C9 O6 121.2(9) . .
O5 C9 C10 120.8(9) . .
O6 C9 Eu4 59.9(5) . .
O6 C9 C10 117.9(10) . .
C10 C9 Eu4 172.4(7) . .
C11 C10 C9 115.5(10) . .
C11 C10 C15 122.1(11) . .
C15 C10 C9 122.4(9) . .
C10 C11 H11 120.0 . .
C10 C11 C12 120.1(12) . .
C12 C11 H11 120.0 . .
C11 C12 H12 121.0 . .
C13 C12 C11 118.0(12) . .
C13 C12 H12 121.0 . .
C12 C13 H13 118.6 . .
C12 C13 C14 122.9(12) . .
C14 C13 H13 118.6 . .
C13 C14 C15 119.9(12) . .
C13 C14 C16 120.0(11) . .
C16 C14 C15 120.0(11) . .
O7 C15 C10 123.3(10) . .
O7 C15 C14 119.8(10) . .
C10 C15 C14 116.9(10) . .
O8 C16 C14 125.9(13) . .
O8 C16 H16 117.0 . .
C14 C16 H16 117.0 . .
O9 C17 O10 122.9(10) . .
O9 C17 C18 118.7(9) . .
O10 C17 C18 118.4(10) . .
C19 C18 C17 116.8(11) . .
C19 C18 C23 118.4(10) . .
C23 C18 C17 124.8(10) . .
C18 C19 H19 118.8 . .
C18 C19 C20 122.4(13) . .
C20 C19 H19 118.8 . .
C19 C20 H20 119.8 . .
C21 C20 C19 120.3(13) . .
C21 C20 H20 119.8 . .
C20 C21 H21 119.7 . .
C20 C21 C22 120.7(11) . .
C22 C21 H21 119.7 . .
C21 C22 C23 120.8(11) . .
C21 C22 C24 121.3(11) . .
C23 C22 C24 117.9(10) . .
O11 C23 C18 122.8(9) . .
O11 C23 C22 119.8(10) . .
C22 C23 C18 117.4(10) . .
O12 C24 C22 124.6(12) . .
O12 C24 H24 117.7 . .
C22 C24 H24 117.7 . .
O13 C25 Eu2 60.8(5) . 2_576
O13 C25 O14 120.1(9) . .
O13 C25 C26 120.4(10) . .
O14 C25 Eu2 60.8(5) . 2_576
O14 C25 C26 119.4(9) . .
C26 C25 Eu2 170.2(7) . 2_576
C27 C26 C25 117.8(9) . .
C27 C26 C31 120.3(10) . .
C31 C26 C25 121.9(10) . .
C26 C27 H27 119.5 . .
C26 C27 C28 121.0(11) . .
C28 C27 H27 119.5 . .
C27 C28 H28 119.7 . .
C29 C28 C27 120.6(11) . .
C29 C28 H28 119.7 . .
C28 C29 H29 119.3 . .
C28 C29 C30 121.4(11) . .
C30 C29 H29 119.3 . .
C29 C30 C31 120.2(11) . .
C29 C30 C32 122.0(11) . .
C31 C30 C32 117.8(11) . .
O15 C31 C26 122.9(10) . .
O15 C31 C30 120.8(10) . .
C30 C31 C26 116.3(10) . .
O16 C32 C30 123.9(13) . .
O16 C32 H32 118.0 . .
C30 C32 H32 118.0 . .
O17 C33 C34 118.1(8) . .
O18 C33 O17 120.5(9) . .
O18 C33 C34 121.4(9) . .
C35 C34 C33 115.5(10) . .
C35 C34 C39 121.2(10) . .
C39 C34 C33 123.3(9) . .
C34 C35 H35A 119.0 . .
C36 C35 C34 121.9(12) . .
C36 C35 H35A 119.0 . .
C35 C36 H36A 120.7 . .
C37 C36 C35 118.7(11) . .
C37 C36 H36A 120.7 . .
C36 C37 H37A 119.7 . .
C36 C37 C38 120.7(12) . .
C38 C37 H37A 119.7 . .
C37 C38 C39 121.5(12) . .
C37 C38 C40 119.2(12) . .
C39 C38 C40 119.3(11) . .
O19 C39 C34 123.1(10) . .
O19 C39 C38 120.9(10) . .
C34 C39 C38 116.0(10) . .
O20 C40 C38 125.5(15) . .
O20 C40 H40 117.3 . .
C38 C40 H40 117.3 . .
O21 C41 O22 123.5(9) . .
O21 C41 C42 118.5(8) . .
O22 C41 C42 117.9(9) . .
C43 C42 C41 116.9(9) . .
C43 C42 C47 120.2(9) . .
C47 C42 C41 122.9(8) . .
C42 C43 H43 118.5 . .
C42 C43 C44 122.9(11) . .
C44 C43 H43 118.5 . .
C43 C44 H44 121.9 . .
C43 C44 C45 116.3(11) . .
C45 C44 H44 121.9 . .
C44 C45 H45 118.3 . .
C46 C45 C44 123.5(11) . .
C46 C45 H45 118.3 . .
C45 C46 C47 120.1(11) . .
C45 C46 C48 122.0(11) . .
C47 C46 C48 117.9(10) . .
O23 C47 C42 123.6(9) . .
O23 C47 C46 119.5(10) . .
C46 C47 C42 116.9(9) . .
O24 C48 C46 124.7(13) . .
O24 C48 H48 117.6 . .
C46 C48 H48 117.6 . .
O26 C52 N1 123.7(12) . .
O26 C52 H52 118.1 . .
N1 C52 H52 118.1 . .
N1 C53 H53A 109.5 . .
N1 C53 H53B 109.5 . .
N1 C53 H53C 109.5 . .
H53A C53 H53B 109.5 . .
H53A C53 H53C 109.5 . .
H53B C53 H53C 109.5 . .
N1 C54 H54A 109.7 . .
N1 C54 H54B 109.3 . .
N1 C54 H54C 109.4 . .
H54A C54 H54B 109.5 . .
H54A C54 H54C 109.5 . .
H54B C54 H54C 109.5 . .
O30 C64 N6 128.0(14) . .
O30 C64 H64 116.0 . .
N6 C64 H64 116.0 . .
N6 C65 H65A 108.2 . .
N6 C65 H65B 109.8 . .
N6 C65 H65C 110.4 . .
H65A C65 H65B 109.5 . .
H65A C65 H65C 109.5 . .
H65B C65 H65C 109.5 . .
N6 C66 H66A 109.7 . .
N6 C66 H66B 108.7 . .
N6 C66 H66C 110.1 . .
H66A C66 H66B 109.5 . .
H66A C66 H66C 109.5 . .
H66B C66 H66C 109.5 . .
C55X O27X Eu3 137(5) . .
C58 O28 Eu5 136.8(16) . .
C61X O29X Eu5 144(2) . .
C55X N3X C56X 115(6) . .
C55X N3X C57X 130(5) . .
C56X N3X C57X 112(6) . .
C58 N4 C59 125(2) . .
C58 N4 C60 119(2) . .
C59 N4 C60 115(2) . .
C61X N5X C62X 125(3) . .
C61X N5X C63X 114(3) . .
C61X N5X H63D 117.4 . .
C62X N5X H63D 20.5 . .
C63X N5X C62X 120(3) . .
C63X N5X H63D 127.6 . .
O25 C49X N2 123(4) . .
O25 C49X H49X 118.5 . .
O25 C49X H51F 146.0 . .
N2 C49X H49X 118.5 . .
N2 C49X H51F 88.0 . .
H49X C49X H51F 33.7 . .
N2 C50X H50A 110.8 . .
N2 C50X H50B 108.3 . .
N2 C50X H50C 109.4 . .
N2 C50X H50F 110.3 . .
H50A C50X H50B 109.5 . .
H50A C50X H50C 109.5 . .
H50A C50X H50F 51.6 . .
H50B C50X H50C 109.5 . .
H50B C50X H50F 60.7 . .
H50C C50X H50F 140.1 . .
N2 C51X H51A 108.2 . .
N2 C51X H51B 108.5 . .
N2 C51X H51C 111.7 . .
N2 C51X H50D 88.9 . .
N2 C51X H51E 93.6 . .
H51A C51X H51B 109.5 . .
H51A C51X H51C 109.5 . .
H51A C51X H50D 161.2 . .
H51A C51X H51E 22.0 . .
H51B C51X H51C 109.5 . .
H51B C51X H50D 55.9 . .
H51B C51X H51E 131.0 . .
H51C C51X H50D 69.6 . .
H51C C51X H51E 101.2 . .
H50D C51X H51E 170.7 . .
O27X C55X N3X 127(6) . .
O27X C55X H55X 116.3 . .
N3X C55X H55X 116.3 . .
N3X C56X H56A 112.4 . .
N3X C56X H56B 110.6 . .
N3X C56X H56C 105.2 . .
N3X C56X H57D 100.4 . .
N3X C56X H57E 77.2 . .
N3X C56X H57F 73.8 . .
H56A C56X H56B 109.5 . .
H56A C56X H56C 109.5 . .
H56A C56X H57D 28.6 . .
H56A C56X H57E 159.5 . .
H56A C56X H57F 121.2 . .
H56B C56X H56C 109.5 . .
H56B C56X H57D 137.1 . .
H56B C56X H57E 50.3 . .
H56B C56X H57F 122.9 . .
H56C C56X H57D 89.1 . .
H56C C56X H57E 83.9 . .
H56C C56X H57F 31.5 . .
H57D C56X H57E 171.7 . .
H57D C56X H57F 93.3 . .
H57E C56X H57F 78.4 . .
N3X C57X H57A 117.9 . .
N3X C57X H57B 85.0 . .
N3X C57X H57C 121.9 . .
N3X C57X H56E 137.8 . .
N3X C57X H57F 68.9 . .
H57A C57X H57B 109.5 . .
H57A C57X H57C 109.5 . .
H57A C57X H56E 65.6 . .
H57A C57X H57F 145.6 . .
H57B C57X H57C 109.5 . .
H57B C57X H56E 57.4 . .
H57B C57X H57F 104.6 . .
H57C C57X H56E 91.0 . .
H57C C57X H57F 53.1 . .
H56E C57X H57F 134.4 . .
O28 C58 N4 121(2) . .
O28 C58 H58 119.4 . .
N4 C58 H58 119.4 . .
N4 C59 H59A 109.2 . .
N4 C59 H59B 110.5 . .
N4 C59 H59C 108.7 . .
N4 C59 H59D 107.4 . .
N4 C59 H59E 106.8 . .
H59A C59 H59B 109.5 . .
H59A C59 H59C 109.5 . .
H59A C59 H59D 88.8 . .
H59A C59 H59E 119.1 . .
H59B C59 H59C 109.5 . .
H59B C59 H59D 128.6 . .
H59B C59 H59E 9.7 . .
H59C C59 H59D 23.3 . .
H59C C59 H59E 103.0 . .
H59D C59 H59E 124.0 . .
N4 C60 H60A 110.4 . .
N4 C60 H60B 110.1 . .
N4 C60 H60C 107.9 . .
N4 C60 H60E 110.1 . .
N4 C60 H60F 120.5 . .
H60A C60 H60B 109.5 . .
H60A C60 H60C 109.4 . .
H60A C60 H60E 91.7 . .
H60A C60 H60F 10.7 . .
H60B C60 H60C 109.5 . .
H60B C60 H60E 19.9 . .
H60B C60 H60F 101.2 . .
H60C C60 H60E 125.8 . .
H60C C60 H60F 107.2 . .
H60E C60 H60F 84.7 . .
O29X C61X N5X 132(3) . .
O29X C61X H61X 113.9 . .
N5X C61X H61X 113.9 . .
N5X C62X H62A 112.4 . .
N5X C62X H62B 109.5 . .
N5X C62X H62C 106.5 . .
N5X C62X H63D 75.9 . .
N5X C62X H63E 81.9 . .
H62A C62X H62B 109.5 . .
H62A C62X H62C 109.5 . .
H62A C62X H63D 93.4 . .
H62A C62X H63E 143.0 . .
H62B C62X H62C 109.4 . .
H62B C62X H63D 151.1 . .
H62B C62X H63E 35.5 . .
H62C C62X H63D 44.0 . .
H62C C62X H63E 97.7 . .
H63D C62X H63E 123.6 . .
N5X C63X H63A 110.7 . .
N5X C63X H63B 105.0 . .
N5X C63X H63C 112.6 . .
N5X C63X H62D 140.0 . .
N5X C63X H62E 144.1 . .
H63A C63X H63B 109.5 . .
H63A C63X H63C 109.5 . .
H63A C63X H62D 29.8 . .
H63A C63X H62E 104.1 . .
H63B C63X H63C 109.5 . .
H63B C63X H62D 99.3 . .
H63B C63X H62E 70.0 . .
H63C C63X H62D 87.9 . .
H63C C63X H62E 44.7 . .
H62D C63X H62E 74.3 . .
O31 C67 N7 112.7(18) . .
O31 C67 H67 123.7 . .
O31 C67 H69D 149.1 . .
N7 C67 H67 123.7 . .
N7 C67 H69D 92.1 . .
H67 C67 H69D 36.2 . .
N7 C68 H68A 110.1 . .
N7 C68 H68B 111.0 . .
N7 C68 H68C 107.3 . .
N7 C68 H68E 91.1 . .
N7 C68 H69E 99.1 . .
H68A C68 H68B 109.5 . .
H68A C68 H68C 109.5 . .
H68A C68 H68E 68.4 . .
H68A C68 H69E 65.4 . .
H68B C68 H68C 109.5 . .
H68B C68 H68E 56.3 . .
H68B C68 H69E 148.8 . .
H68C C68 H68E 160.6 . .
H68C C68 H69E 51.2 . .
H68E C68 H69E 133.4 . .
N7 C69 H69A 110.2 . .
N7 C69 H69B 110.7 . .
N7 C69 H69C 107.5 . .
N7 C69 H68F 107.4 . .
H69A C69 H69B 109.5 . .
H69A C69 H69C 109.5 . .
H69A C69 H68F 126.8 . .
H69B C69 H69C 109.5 . .
H69B C69 H68F 19.6 . .
H69C C69 H68F 93.0 . .
C55 O27 Eu3 142.2(16) . .
C58X O28X Eu5 140.1(17) . .
C61 O29 Eu5 142(2) . .
C55 N3 H57B 131.2 . .
C55 N3 C56 118.5(17) . .
C55 N3 C57 125.7(19) . .
C56 N3 H57B 13.0 . .
C56 N3 C57 115.7(19) . .
C57 N3 H57B 102.8 . .
C58X N4X C59X 125(2) . .
C58X N4X C60X 116(2) . .
C60X N4X C59X 118(2) . .
H63A N5 H63C 66.3 . .
C61 N5 H63A 127.8 . .
C61 N5 H63C 103.1 . .
C61 N5 C62 115(2) . .
C61 N5 C63 119(2) . .
C62 N5 H63A 39.8 . .
C62 N5 H63C 26.7 . .
C63 N5 H63A 101.4 . .
C63 N5 H63C 131.2 . .
C63 N5 C62 126(2) . .
O25 C49 N2 125(4) . .
O25 C49 H50C 138.7 . .
O25 C49 H49 117.7 . .
N2 C49 H50C 90.9 . .
N2 C49 H49 117.7 . .
H50C C49 H49 34.5 . .
N2 C50 H50A 81.2 . .
N2 C50 H50B 102.2 . .
N2 C50 H51B 87.5 . .
N2 C50 H50D 110.9 . .
N2 C50 H50E 109.1 . .
N2 C50 H50F 108.4 . .
H50A C50 H50B 71.1 . .
H50A C50 H51B 163.0 . .
H50A C50 H50D 115.8 . .
H50A C50 H50E 125.8 . .
H50A C50 H50F 27.8 . .
H50B C50 H51B 124.1 . .
H50B C50 H50D 146.8 . .
H50B C50 H50E 54.7 . .
H50B C50 H50F 60.4 . .
H51B C50 H50D 56.7 . .
H51B C50 H50E 70.0 . .
H51B C50 H50F 162.6 . .
H50D C50 H50E 109.5 . .
H50D C50 H50F 109.5 . .
H50E C50 H50F 109.5 . .
N2 C51 H51A 99.5 . .
N2 C51 H51D 107.3 . .
N2 C51 H51E 110.5 . .
N2 C51 H51F 110.6 . .
H51A C51 H51D 106.1 . .
H51A C51 H51E 14.0 . .
H51A C51 H51F 122.7 . .
H51D C51 H51E 109.5 . .
H51D C51 H51F 109.5 . .
H51E C51 H51F 109.4 . .
O27 C55 N3 125(2) . .
O27 C55 H55 117.7 . .
N3 C55 H55 117.7 . .
H57A C56 H57B 84.8 . .
H57A C56 H56D 143.2 . .
H57A C56 H56E 42.4 . .
H57A C56 H56F 103.8 . .
H57B C56 H56D 63.4 . .
H57B C56 H56E 79.0 . .
H57B C56 H56F 170.9 . .
N3 C56 H57A 78.2 . .
N3 C56 H57B 73.0 . .
N3 C56 H56D 107.0 . .
N3 C56 H56E 115.9 . .
N3 C56 H56F 105.3 . .
H56D C56 H56E 109.5 . .
H56D C56 H56F 109.4 . .
H56E C56 H56F 109.5 . .
H56A C57 H56B 67.0 . .
H56A C57 H56C 79.7 . .
H56A C57 H57D 8.7 . .
H56A C57 H57E 103.5 . .
H56A C57 H57F 118.0 . .
H56B C57 H56C 84.6 . .
H56B C57 H57D 73.3 . .
H56B C57 H57E 36.5 . .
H56B C57 H57F 127.9 . .
H56C C57 H57D 73.8 . .
H56C C57 H57E 90.0 . .
H56C C57 H57F 50.2 . .
N3 C57 H56A 108.6 . .
N3 C57 H56B 118.0 . .
N3 C57 H56C 157.4 . .
N3 C57 H57D 111.6 . .
N3 C57 H57E 107.7 . .
N3 C57 H57F 109.1 . .
H57D C57 H57E 109.5 . .
H57D C57 H57F 109.5 . .
H57E C57 H57F 109.5 . .
O28X C58X N4X 121(2) . .
O28X C58X H58X 119.6 . .
N4X C58X H58X 119.6 . .
H59B C59X H59C 113.7 . .
H59B C59X H59D 104.0 . .
H59B C59X H59E 5.9 . .
H59B C59X H59F 114.1 . .
H59C C59X H59D 22.5 . .
H59C C59X H59E 117.9 . .
H59C C59X H59F 87.0 . .
N4X C59X H59B 110.3 . .
N4X C59X H59C 120.2 . .
N4X C59X H59D 109.1 . .
N4X C59X H59E 109.6 . .
N4X C59X H59F 109.7 . .
H59D C59X H59E 109.5 . .
H59D C59X H59F 109.5 . .
H59E C59X H59F 109.5 . .
H60A C60X H60B 98.8 . .
H60A C60X H60D 109.2 . .
H60A C60X H60E 118.5 . .
H60A C60X H60F 10.7 . .
H60B C60X H60D 138.8 . .
H60B C60X H60E 29.4 . .
H60B C60X H60F 92.8 . .
N4X C60X H60A 99.1 . .
N4X C60X H60B 93.5 . .
N4X C60X H60D 110.5 . .
N4X C60X H60E 109.6 . .
N4X C60X H60F 108.4 . .
H60D C60X H60E 109.5 . .
H60D C60X H60F 109.5 . .
H60E C60X H60F 109.5 . .
O29 C61 N5 124(3) . .
O29 C61 H61 117.9 . .
N5 C61 H61 117.9 . .
H63A C62 H63B 74.9 . .
H63A C62 H63C 139.5 . .
H63A C62 H62D 42.7 . .
H63A C62 H62E 126.2 . .
H63A C62 H62F 122.6 . .
H63B C62 H63C 82.7 . .
H63B C62 H62D 90.3 . .
H63B C62 H62E 57.6 . .
H63B C62 H62F 159.8 . .
H63C C62 H62D 170.6 . .
H63C C62 H62E 61.5 . .
H63C C62 H62F 77.2 . .
N5 C62 H63A 65.7 . .
N5 C62 H63B 64.7 . .
N5 C62 H63C 74.3 . .
N5 C62 H62D 108.4 . .
N5 C62 H62E 109.1 . .
N5 C62 H62F 111.0 . .
H62D C62 H62E 109.5 . .
H62D C62 H62F 109.5 . .
H62E C62 H62F 109.5 . .
H62B C63 H62C 80.2 . .
H62B C63 H63D 77.6 . .
H62B C63 H63E 32.0 . .
H62B C63 H63F 123.9 . .
H62C C63 H63D 37.5 . .
H62C C63 H63E 104.2 . .
H62C C63 H63F 77.1 . .
N5 C63 H62B 121.0 . .
N5 C63 H62C 142.4 . .
N5 C63 H63D 112.0 . .
N5 C63 H63E 108.6 . .
N5 C63 H63F 107.8 . .
H63D C63 H63E 109.5 . .
H63D C63 H63F 109.5 . .
H63E C63 H63F 109.5 . .
O31 C67X N7 121(2) . .
O31 C67X H69A 135.7 . .
O31 C67X H67X 119.3 . .
N7 C67X H69A 100.0 . .
N7 C67X H67X 119.3 . .
H69A C67X H67X 24.7 . .
N7 C68X H68B 93.7 . .
N7 C68X H69B 91.7 . .
N7 C68X H68D 109.5 . .
N7 C68X H68E 109.3 . .
N7 C68X H68F 109.6 . .
H68B C68X H69B 157.4 . .
H68B C68X H68D 57.9 . .
H68B C68X H68E 63.1 . .
H68B C68X H68F 156.6 . .
H69B C68X H68D 99.7 . .
H69B C68X H68E 134.8 . .
H69B C68X H68F 26.0 . .
H68D C68X H68E 109.5 . .
H68D C68X H68F 109.5 . .
H68E C68X H68F 109.5 . .
N7 C69X H68C 100.2 . .
N7 C69X H69D 109.6 . .
N7 C69X H69E 109.5 . .
N7 C69X H69F 109.3 . .
H68C C69X H69D 149.4 . .
H68C C69X H69E 51.9 . .
H68C C69X H69F 64.9 . .
H69D C69X H69E 109.5 . .
H69D C69X H69F 109.5 . .
H69E C69X H69F 109.5 . .
C70 N8 C71 106(4) . .
C70 N8 C72 138(4) . .
C70 N8 C70X 25(5) . .
C70 N8 C71X 129(4) . .
C70 N8 C72X 105(4) . .
C71 N8 C72 116(4) . .
C71 N8 C71X 32(3) . .
C71 N8 C72X 146(4) . .
C70X N8 C71 97(4) . .
C70X N8 C72 143(4) . .
C70X N8 C71X 128(4) . .
C70X N8 C72X 116(4) . .
C71X N8 C72 88(4) . .
C72X N8 C72 33(3) . .
C72X N8 C71X 115(4) . .
N8 C70 H70 126.7 . .
O32 C70 N8 107(5) . .
O32 C70 H70 126.7 . .
N8 C71 H71A 110.2 . .
N8 C71 H71B 111.2 . .
N8 C71 H71C 107.0 . .
N8 C71 H71D 108.1 . .
N8 C71 H71E 107.4 . .
H71A C71 H71B 109.5 . .
H71A C71 H71C 109.5 . .
H71A C71 H71D 120.1 . .
H71A C71 H71E 18.5 . .
H71B C71 H71C 109.5 . .
H71B C71 H71D 11.2 . .
H71B C71 H71E 94.6 . .
H71C C71 H71D 101.0 . .
H71C C71 H71E 126.4 . .
H71D C71 H71E 105.7 . .
N8 C72 H72A 108.5 . .
N8 C72 H72B 111.2 . .
N8 C72 H72C 108.7 . .
N8 C72 H72D 91.8 . .
N8 C72 H72E 130.9 . .
H72A C72 H72B 109.5 . .
H72A C72 H72C 109.5 . .
H72A C72 H72D 60.0 . .
H72A C72 H72E 117.9 . .
H72B C72 H72C 109.5 . .
H72B C72 H72D 156.9 . .
H72B C72 H72E 68.6 . .
H72C C72 H72D 61.2 . .
H72C C72 H72E 41.4 . .
H72D C72 H72E 97.2 . .
N8 C70X H70X 111.7 . .
O32X C70X N8 137(6) . .
O32X C70X H70X 111.7 . .
N8 C71X H71A 99.9 . .
N8 C71X H71B 117.9 . .
N8 C71X H71D 107.8 . .
N8 C71X H71E 110.2 . .
N8 C71X H71F 110.4 . .
H71A C71X H71B 102.1 . .
H71A C71X H71D 104.5 . .
H71A C71X H71E 14.6 . .
H71A C71X H71F 123.7 . .
H71B C71X H71D 10.2 . .
H71B C71X H71E 104.7 . .
H71B C71X H71F 103.6 . .
H71D C71X H71E 109.5 . .
H71D C71X H71F 109.5 . .
H71E C71X H71F 109.4 . .
N8 C72X H72A 86.9 . .
N8 C72X H72C 149.0 . .
N8 C72X H72D 109.1 . .
N8 C72X H72E 111.5 . .
N8 C72X H72F 107.8 . .
H72A C72X H72C 93.2 . .
H72A C72X H72D 54.7 . .
H72A C72X H72E 72.8 . .
H72A C72X H72F 162.2 . .
H72C C72X H72D 95.9 . .
H72C C72X H72E 40.3 . .
H72C C72X H72F 79.5 . .
H72D C72X H72E 109.5 . .
H72D C72X H72F 109.5 . .
H72E C72X H72F 109.5 . .

loop_
_geom_bond_atom_site_label_1
_geom_bond_atom_site_label_2
_geom_bond_distance
_geom_bond_site_symmetry_2
Eu1 O2 2.496(7) .
Eu1 O3 2.258(7) .
Eu1 O6 2.656(7) .
Eu1 O21 2.368(7) .
Eu1 O25 2.412(8) .
Eu1 O26 2.329(7) .
Eu1 O33 2.374(6) .
Eu1 O34 2.376(6) .
Eu2 O2 2.506(6) .
Eu2 O13 2.538(7) 2_576
Eu2 O14 2.534(6) 2_576
Eu2 O18 2.510(7) 2_576
Eu2 O33 2.408(6) .
Eu2 O34 2.447(6) .
Eu2 O35 2.460(6) .
Eu2 O36 2.373(6) .
Eu2 O37 2.360(6) 2_576
Eu2 C25 2.901(10) 2_576
Eu3 O6 2.526(6) .
Eu3 O7 2.299(7) .
Eu3 O9 2.386(7) .
Eu3 O18 2.499(6) 2_576
Eu3 O19 2.271(8) 2_576
Eu3 O33 2.387(7) .
Eu3 O35 2.437(6) .
Eu3 O27X 2.419(12) .
Eu3 O27 2.417(9) .
Eu4 Eu2 3.9980(7) 2_576
Eu4 O5 2.575(7) .
Eu4 O6 2.521(6) .
Eu4 O10 2.510(7) .
Eu4 O22 2.497(6) .
Eu4 O34 2.366(6) .
Eu4 O35 2.374(6) .
Eu4 O36 2.472(6) 2_576
Eu4 O37 2.446(6) .
Eu4 O38 2.380(6) .
Eu4 C9 2.908(10) .
Eu5 Eu2 3.9769(7) 2_576
Eu5 O1 2.349(6) 2_576
Eu5 O10 2.482(7) .
Eu5 O11 2.228(7) .
Eu5 O14 2.631(7) .
Eu5 O36 2.427(6) 2_576
Eu5 O38 2.334(6) .
Eu5 O28 2.433(9) .
Eu5 O29X 2.370(10) .
Eu5 O28X 2.432(9) .
Eu5 O29 2.362(9) .
Eu6 Eu2 3.9838(6) 2_576
Eu6 O14 2.539(6) .
Eu6 O15 2.278(7) .
Eu6 O17 2.350(7) .
Eu6 O22 2.494(7) .
Eu6 O23 2.270(7) .
Eu6 O30 2.434(7) .
Eu6 O37 2.445(6) .
Eu6 O38 2.337(6) .
O1 Eu5 2.349(6) 2_576
O1 C1 1.272(11) .
O2 C1 1.261(12) .
O3 C7 1.292(12) .
O4 C8 1.229(13) .
O5 C9 1.232(13) .
O6 C9 1.292(12) .
O7 C15 1.294(12) .
O8 C16 1.231(15) .
O9 C17 1.251(12) .
O10 C17 1.274(12) .
O11 C23 1.286(13) .
O12 C24 1.210(13) .
O13 Eu2 2.538(7) 2_576
O13 C25 1.242(12) .
O14 Eu2 2.534(6) 2_576
O14 C25 1.310(12) .
O15 C31 1.305(12) .
O16 C32 1.234(15) .
O17 C33 1.283(12) .
O18 Eu2 2.510(7) 2_576
O18 Eu3 2.499(6) 2_576
O18 C33 1.276(11) .
O19 Eu3 2.271(8) 2_576
O19 C39 1.282(13) .
O20 C40 1.229(17) .
O21 C41 1.251(12) .
O22 C41 1.280(11) .
O23 C47 1.294(12) .
O24 C48 1.221(15) .
O25 C49X 1.24(4) .
O25 C49 1.19(4) .
O26 C52 1.233(13) .
O30 C64 1.213(14) .
O31 C67 1.27(3) .
O31 C67X 1.28(2) .
O33 H33 0.9800 .
O34 H34 0.9800 .
O35 H35 0.9800 .
O36 Eu4 2.472(6) 2_576
O36 Eu5 2.427(6) 2_576
O36 H36 0.9800 .
O37 Eu2 2.360(6) 2_576
O37 H37 0.9800 .
O38 H38 0.9800 .
N1 C52 1.294(15) .
N1 C53 1.467(16) .
N1 C54 1.466(17) .
N2 C49X 1.31(4) .
N2 C50X 1.45(4) .
N2 C51X 1.50(4) .
N2 C49 1.34(4) .
N2 C50 1.50(4) .
N2 C51 1.36(4) .
N6 C64 1.300(16) .
N6 C65 1.453(18) .
N6 C66 1.441(18) .
N7 C67 1.45(2) .
N7 C68 1.43(2) .
N7 C69 1.26(2) .
N7 C67X 1.32(3) .
N7 C68X 1.48(2) .
N7 C69X 1.41(2) .
C1 C2 1.493(14) .
C2 C3 1.380(15) .
C2 C7 1.424(14) .
C3 H3 0.9300 .
C3 C4 1.395(16) .
C4 H4 0.9300 .
C4 C5 1.353(16) .
C5 H5 0.9300 .
C5 C6 1.379(16) .
C6 C7 1.442(14) .
C6 C8 1.461(16) .
C8 H8 0.9300 .
C9 C10 1.517(15) .
C10 C11 1.390(15) .
C10 C15 1.399(16) .
C11 H11 0.9300 .
C11 C12 1.429(17) .
C12 H12 0.9300 .
C12 C13 1.367(19) .
C13 H13 0.9300 .
C13 C14 1.388(16) .
C14 C15 1.442(15) .
C14 C16 1.417(18) .
C16 H16 0.9300 .
C17 C18 1.490(14) .
C18 C19 1.385(16) .
C18 C23 1.447(16) .
C19 H19 0.9300 .
C19 C20 1.385(17) .
C20 H20 0.9300 .
C20 C21 1.356(18) .
C21 H21 0.9300 .
C21 C22 1.391(17) .
C22 C23 1.431(14) .
C22 C24 1.447(17) .
C24 H24 0.9300 .
C25 Eu2 2.901(10) 2_576
C25 C26 1.494(14) .
C26 C27 1.370(15) .
C26 C31 1.455(14) .
C27 H27 0.9300 .
C27 C28 1.371(16) .
C28 H28 0.9300 .
C28 C29 1.360(17) .
C29 H29 0.9300 .
C29 C30 1.388(17) .
C30 C31 1.420(15) .
C30 C32 1.449(17) .
C32 H32 0.9300 .
C33 C34 1.526(14) .
C34 C35 1.377(15) .
C34 C39 1.408(15) .
C35 H35A 0.9300 .
C35 C36 1.373(17) .
C36 H36A 0.9300 .
C36 C37 1.368(18) .
C37 H37A 0.9300 .
C37 C38 1.398(16) .
C38 C39 1.410(16) .
C38 C40 1.416(19) .
C40 H40 0.9300 .
C41 C42 1.514(13) .
C42 C43 1.388(14) .
C42 C47 1.435(15) .
C43 H43 0.9300 .
C43 C44 1.389(15) .
C44 H44 0.9300 .
C44 C45 1.407(18) .
C45 H45 0.9300 .
C45 C46 1.373(16) .
C46 C47 1.428(14) .
C46 C48 1.439(18) .
C48 H48 0.9300 .
C52 H52 0.9300 .
C53 H53A 0.9600 .
C53 H53B 0.9600 .
C53 H53C 0.9600 .
C54 H54A 0.9601 .
C54 H54B 0.9601 .
C54 H54C 0.9600 .
C64 H64 0.9300 .
C65 H65A 0.9600 .
C65 H65B 0.9601 .
C65 H65C 0.9599 .
C66 H66A 0.9600 .
C66 H66B 0.9599 .
C66 H66C 0.9601 .
O27X C55X 1.15(2) .
O28 C58 1.181(18) .
O29X C61X 1.17(2) .
N3X C55X 1.36(2) .
N3X C56X 1.401(17) .
N3X C57X 1.401(17) .
N4 C58 1.33(2) .
N4 C59 1.442(15) .
N4 C60 1.443(16) .
N5X C61X 1.34(2) .
N5X C62X 1.490(19) .
N5X C63X 1.488(19) .
C49X H49X 0.9300 .
C50X H50A 0.9600 .
C50X H50B 0.9602 .
C50X H50C 0.9598 .
C50X H50F 0.9941 .
C51X H51A 0.9601 .
C51X H51B 0.9600 .
C51X H51C 0.9600 .
C55X H55X 0.9300 .
C56X H56A 0.9600 .
C56X H56B 0.9598 .
C56X H56C 0.9598 .
C56X H57D 0.5747 .
C56X H57E 0.9970 .
C57X H57A 0.9599 .
C57X H57B 0.9600 .
C57X H57C 0.9602 .
C58 H58 0.9300 .
C59 H59A 0.9599 .
C59 H59B 0.9600 .
C59 H59C 0.9601 .
C59 H59D 0.8277 .
C59 H59E 0.9466 .
C60 H60A 0.9605 .
C60 H60B 0.9596 .
C60 H60C 0.9602 .
C60 H60F 0.9660 .
C61X H61X 0.9300 .
C62X H62A 0.9601 .
C62X H62B 0.9601 .
C62X H62C 0.9601 .
C62X H63D 0.5254 .
C63X H63A 0.9598 .
C63X H63B 0.9604 .
C63X H63C 0.9599 .
C67 H67 0.9300 .
C68 H68A 0.9601 .
C68 H68B 0.9597 .
C68 H68C 0.9600 .
C69 H69A 0.9599 .
C69 H69B 0.9602 .
C69 H69C 0.9600 .
O27 C55 1.155(19) .
O28X C58X 1.178(18) .
O29 C61 1.17(2) .
N3 C55 1.36(2) .
N3 C56 1.399(16) .
N3 C57 1.400(16) .
N4X C58X 1.33(2) .
N4X C59X 1.443(15) .
N4X C60X 1.442(16) .
N5 C61 1.34(2) .
N5 C62 1.487(18) .
N5 C63 1.487(18) .
C49 H49 0.9300 .
C50 H50D 0.9599 .
C50 H50E 0.9599 .
C50 H50F 0.9601 .
C51 H51D 0.9600 .
C51 H51E 0.9604 .
C51 H51F 0.9599 .
C55 H55 0.9300 .
C56 H57B 0.3146 .
C56 H56D 0.9602 .
C56 H56E 0.9599 .
C56 H56F 0.9603 .
C57 H56C 0.8890 .
C57 H57D 0.9599 .
C57 H57E 0.9601 .
C57 H57F 0.9598 .
C58X H58X 0.9300 .
C59X H59C 0.7788 .
C59X H59D 0.9602 .
C59X H59E 0.9598 .
C59X H59F 0.9600 .
C60X H60A 0.9722 .
C60X H60D 0.9600 .
C60X H60E 0.9599 .
C60X H60F 0.9600 .
C61 H61 0.9300 .
C62 H63A 0.9874 .
C62 H63C 0.6797 .
C62 H62D 0.9601 .
C62 H62E 0.9599 .
C62 H62F 0.9598 .
C63 H63D 0.9597 .
C63 H63E 0.9600 .
C63 H63F 0.9600 .
C68X H68D 0.9602 .
C68X H68E 0.9599 .
C68X H68F 0.9600 .
C69X H69D 0.9600 .
C69X H69E 0.9598 .
C69X H69F 0.9601 .
N8 C70 1.30(3) .
N8 C71 1.40(2) .
N8 C72 1.41(2) .
N8 C70X 1.31(3) .
N8 C71X 1.41(2) .
N8 C72X 1.40(2) .
O32 C70 1.207(8) .
C70 H70 0.9300 .
C71 H71A 0.9601 .
C71 H71B 0.9600 .
C71 H71C 0.9600 .
C71 H71D 0.9582 .
C71 H71E 1.0076 .
C72 H72A 0.9599 .
C72 H72B 0.9600 .
C72 H72C 0.9600 .
C72 H72D 1.2947 .
C72 H72E 0.7359 .
O32X C70X 1.210(8) .
C70X H70X 0.9300 .
C71X H71B 0.8652 .
C71X H71D 0.9598 .
C71X H71E 0.9600 .
C71X H71F 0.9601 .
C72X H72C 0.5996 .
C72X H72D 0.9599 .
C72X H72E 0.9600 .
C72X H72F 0.9601 .

loop_
_geom_torsion_atom_site_label_1
_geom_torsion_atom_site_label_2
_geom_torsion_atom_site_label_3
_geom_torsion_atom_site_label_4
_geom_torsion
_geom_torsion_site_symmetry_1
_geom_torsion_site_symmetry_4
Eu1 O2 C1 O1 174.9(6) . .
Eu1 O2 C1 C2 -5.2(16) . .
Eu1 O3 C7 C2 15.3(18) . .
Eu1 O3 C7 C6 -164.2(8) . .
Eu1 O6 C9 Eu4 104.0(6) . .
Eu1 O6 C9 O5 93.3(10) . .
Eu1 O6 C9 C10 -84.3(10) . .
Eu1 O21 C41 O22 44.3(15) . .
Eu1 O21 C41 C42 -133.9(8) . .
Eu1 O25 C49X N2 130(3) . .
Eu1 O25 C49 N2 -120(3) . .
Eu1 O26 C52 N1 -162.5(13) . .
Eu2 Eu4 O5 C9 173.8(5) 2_576 .
Eu2 Eu4 O6 Eu1 59.1(6) 2_576 .
Eu2 Eu4 O6 Eu3 -51.8(6) 2_576 .
Eu2 Eu4 O6 C9 -173.7(5) 2_576 .
Eu2 Eu4 O10 Eu5 -36.48(17) 2_576 .
Eu2 Eu4 O10 C17 137.6(7) 2_576 .
Eu2 Eu4 O22 Eu6 36.73(18) 2_576 .
Eu2 Eu4 O22 C41 -149.7(7) 2_576 .
Eu2 Eu4 O34 Eu1 167.3(2) 2_576 .
Eu2 Eu4 O34 Eu2 -83.1(2) 2_576 .
Eu2 Eu4 O35 Eu2 83.0(2) 2_576 .
Eu2 Eu4 O35 Eu3 -170.4(2) 2_576 .
Eu2 Eu4 O37 Eu6 117.0(4) 2_576 .
Eu2 Eu4 O38 Eu5 63.88(18) 2_576 .
Eu2 Eu4 O38 Eu6 -63.97(17) 2_576 .
Eu2 Eu4 C9 O5 -22.7(17) 2_576 .
Eu2 Eu4 C9 O6 167.6(9) 2_576 .
Eu2 Eu4 C9 C10 93(6) 2_576 .
Eu2 Eu5 O10 Eu4 36.79(17) 2_576 .
Eu2 Eu5 O10 C17 -136.0(9) 2_576 .
Eu2 Eu5 O11 C23 99.5(12) 2_576 .
Eu2 Eu5 O14 Eu6 -107.4(3) 2_576 .
Eu2 Eu5 O14 C25 102.1(8) 2_576 .
Eu2 Eu5 O38 Eu4 -64.07(17) 2_576 .
Eu2 Eu5 O38 Eu6 47.3(3) 2_576 .
Eu2 Eu5 O28 C58 164(3) 2_576 .
Eu2 Eu5 O29X C61X 54(5) 2_576 .
Eu2 Eu5 O28X C58X 164(3) 2_576 .
Eu2 Eu5 O29 C61 61(4) 2_576 .
Eu2 Eu6 O14 Eu5 105.3(3) 2_576 .
Eu2 Eu6 O14 C25 -100.4(7) 2_576 .
Eu2 Eu6 O15 C31 -9.5(11) 2_576 .
Eu2 Eu6 O17 C33 -46.5(9) 2_576 .
Eu2 Eu6 O22 Eu4 -36.92(18) 2_576 .
Eu2 Eu6 O22 C41 150.5(9) 2_576 .
Eu2 Eu6 O23 C47 -127.3(9) 2_576 .
Eu2 Eu6 O30 C64 -177.3(12) 2_576 .
Eu2 Eu6 O37 Eu4 -117.4(3) 2_576 .
Eu2 Eu6 O38 Eu4 64.05(17) 2_576 .
Eu2 Eu6 O38 Eu5 -47.3(3) 2_576 .
Eu2 O2 C1 O1 -30.0(14) . .
Eu2 O2 C1 C2 149.9(7) . .
Eu2 O13 C25 O14 -13.7(10) 2_576 .
Eu2 O13 C25 C26 168.8(9) 2_576 .
Eu2 O14 C25 O13 13.7(10) 2_576 .
Eu2 O14 C25 C26 -168.7(9) 2_576 .
Eu2 O18 C33 O17 -22.9(13) 2_576 .
Eu2 O18 C33 C34 156.0(7) 2_576 .
Eu2 C25 C26 C27 118(4) 2_576 .
Eu2 C25 C26 C31 -63(5) 2_576 .
Eu3 O6 C9 Eu4 -107.8(5) . .
Eu3 O6 C9 O5 -118.6(9) . .
Eu3 O6 C9 C10 63.8(10) . .
Eu3 O7 C15 C10 -2.5(19) . .
Eu3 O7 C15 C14 177.3(8) . .
Eu3 O9 C17 O10 -52.0(14) . .
Eu3 O9 C17 C18 128.5(9) . .
Eu3 O18 C33 O17 177.8(6) 2_576 .
Eu3 O18 C33 C34 -3.3(15) 2_576 .
Eu3 O19 C39 C34 2(2) 2_576 .
Eu3 O19 C39 C38 -176.0(9) 2_576 .
Eu3 O27X C55X N3X -143(8) . .
Eu3 O27 C55 N3 -159(2) . .
Eu4 O5 C9 O6 10.5(10) . .
Eu4 O5 C9 C10 -172.0(9) . .
Eu4 O6 C9 O5 -10.7(10) . .
Eu4 O6 C9 C10 171.7(8) . .
Eu4 O10 C17 O9 11.2(13) . .
Eu4 O10 C17 C18 -169.3(6) . .
Eu4 O22 C41 O21 5.0(14) . .
Eu4 O22 C41 C42 -176.8(6) . .
Eu4 C9 C10 C11 -140(6) . .
Eu4 C9 C10 C15 39(7) . .
Eu5 O1 C1 O2 71.0(14) 2_576 .
Eu5 O1 C1 C2 -108.9(10) 2_576 .
Eu5 O10 C17 O9 -177.9(6) . .
Eu5 O10 C17 C18 1.7(14) . .
Eu5 O11 C23 C18 -16.0(18) . .
Eu5 O11 C23 C22 166.2(8) . .
Eu5 O14 C25 Eu2 -105.9(6) . 2_576
Eu5 O14 C25 O13 -92.3(11) . .
Eu5 O14 C25 C26 85.3(10) . .
Eu5 O28 C58 N4 179.5(18) . .
Eu5 O29X C61X N5X 180(3) . .
Eu5 O28X C58X N4X 175.6(18) . .
Eu5 O29 C61 N5 179(2) . .
Eu6 O14 C25 Eu2 106.8(5) . 2_576
Eu6 O14 C25 O13 120.5(8) . .
Eu6 O14 C25 C26 -61.9(11) . .
Eu6 O15 C31 C26 6.0(17) . .
Eu6 O15 C31 C30 -171.8(8) . .
Eu6 O17 C33 O18 62.0(14) . .
Eu6 O17 C33 C34 -117.0(10) . .
Eu6 O22 C41 O21 175.6(6) . .
Eu6 O22 C41 C42 -6.2(14) . .
Eu6 O23 C47 C42 44.6(15) . .
Eu6 O23 C47 C46 -136.7(9) . .
Eu6 O30 C64 N6 -138.9(13) . .
O1 Eu5 O10 Eu4 100.0(3) 2_576 .
O1 Eu5 O10 C17 -72.8(9) 2_576 .
O1 Eu5 O11 C23 145.9(12) 2_576 .
O1 Eu5 O14 Eu2 -64.2(2) 2_576 2_576
O1 Eu5 O14 Eu6 -171.6(3) 2_576 .
O1 Eu5 O14 C25 38.0(7) 2_576 .
O1 Eu5 O38 Eu4 -81.1(4) 2_576 .
O1 Eu5 O38 Eu6 30.3(5) 2_576 .
O1 Eu5 O28 C58 3(3) 2_576 .
O1 Eu5 O29X C61X 0(4) 2_576 .
O1 Eu5 O28X C58X 35(3) 2_576 .
O1 Eu5 O29 C61 5(4) 2_576 .
O1 C1 C2 C3 -3.8(15) . .
O1 C1 C2 C7 168.8(10) . .
O2 Eu1 O3 C7 -21.1(11) . .
O2 Eu1 O6 Eu3 45.3(3) . .
O2 Eu1 O6 Eu4 -62.0(3) . .
O2 Eu1 O6 C9 -163.4(7) . .
O2 Eu1 O21 C41 33.2(11) . .
O2 Eu1 O25 C49X -20(3) . .
O2 Eu1 O25 C49 60(3) . .
O2 Eu1 O26 C52 134.1(18) . .
O2 Eu1 O33 Eu2 -40.3(2) . .
O2 Eu1 O33 Eu3 -148.4(4) . .
O2 Eu1 O34 Eu2 45.8(2) . .
O2 Eu1 O34 Eu4 164.1(3) . .
O2 Eu2 O33 Eu1 40.3(2) . .
O2 Eu2 O33 Eu3 166.5(3) . .
O2 Eu2 O34 Eu1 -46.2(2) . .
O2 Eu2 O34 Eu4 -164.5(3) . .
O2 Eu2 O35 Eu3 -77.5(3) . .
O2 Eu2 O35 Eu4 38.1(4) . .
O2 Eu2 O36 Eu4 -178.8(3) . 2_576
O2 Eu2 O36 Eu5 75.4(3) . 2_576
O2 C1 C2 C3 176.2(10) . .
O2 C1 C2 C7 -11.1(16) . .
O3 Eu1 O2 Eu2 -144.9(3) . .
O3 Eu1 O2 C1 15.2(9) . .
O3 Eu1 O6 Eu3 145.5(3) . .
O3 Eu1 O6 Eu4 38.1(4) . .
O3 Eu1 O6 C9 -63.3(9) . .
O3 Eu1 O21 C41 77.1(10) . .
O3 Eu1 O25 C49X -91(3) . .
O3 Eu1 O25 C49 -10(3) . .
O3 Eu1 O26 C52 46.7(19) . .
O3 Eu1 O33 Eu2 -44.3(5) . .
O3 Eu1 O33 Eu3 -152.4(3) . .
O3 Eu1 O34 Eu2 113.1(2) . .
O3 Eu1 O34 Eu4 -128.6(3) . .
O5 Eu4 O6 Eu1 -121.6(3) . .
O5 Eu4 O6 Eu3 127.6(3) . .
O5 Eu4 O6 C9 5.6(5) . .
O5 Eu4 O10 Eu5 111.1(2) . .
O5 Eu4 O10 C17 -74.8(7) . .
O5 Eu4 O22 Eu6 -111.3(3) . .
O5 Eu4 O22 C41 62.3(8) . .
O5 Eu4 O34 Eu1 7.8(3) . .
O5 Eu4 O34 Eu2 117.4(3) . .
O5 Eu4 O35 Eu2 -115.9(3) . .
O5 Eu4 O35 Eu3 -9.3(3) . .
O5 Eu4 O37 Eu2 -134.5(3) . 2_576
O5 Eu4 O37 Eu6 -17.5(4) . .
O5 Eu4 O38 Eu5 -116.9(3) . .
O5 Eu4 O38 Eu6 115.3(3) . .
O5 Eu4 C9 O6 -169.7(10) . .
O5 Eu4 C9 C10 115(6) . .
O5 C9 C10 C11 -29.1(16) . .
O5 C9 C10 C15 150.0(11) . .
O6 Eu1 O2 Eu2 -0.8(3) . .
O6 Eu1 O2 C1 159.3(9) . .
O6 Eu1 O3 C7 -137.3(10) . .
O6 Eu1 O21 C41 -85.5(9) . .
O6 Eu1 O25 C49X 96(3) . .
O6 Eu1 O25 C49 177(3) . .
O6 Eu1 O26 C52 -99.1(19) . .
O6 Eu1 O33 Eu2 103.0(3) . .
O6 Eu1 O33 Eu3 -5.1(3) . .
O6 Eu1 O34 Eu2 -95.3(2) . .
O6 Eu1 O34 Eu4 23.0(2) . .
O6 Eu3 O7 C15 20.3(11) . .
O6 Eu3 O9 C17 82.5(10) . .
O6 Eu3 O33 Eu1 5.3(3) . .
O6 Eu3 O33 Eu2 -102.7(3) . .
O6 Eu3 O35 Eu2 96.7(2) . .
O6 Eu3 O35 Eu4 -19.5(2) . .
O6 Eu3 O27X C55X 11(10) . .
O6 Eu3 O27 C55 35(4) . .
O6 Eu4 O5 C9 -5.9(6) . .
O6 Eu4 O10 Eu5 160.0(2) . .
O6 Eu4 O10 C17 -26.0(7) . .
O6 Eu4 O22 Eu6 -159.2(2) . .
O6 Eu4 O22 C41 14.3(8) . .
O6 Eu4 O34 Eu1 -23.9(2) . .
O6 Eu4 O34 Eu2 85.8(3) . .
O6 Eu4 O35 Eu2 -87.2(3) . .
O6 Eu4 O35 Eu3 19.4(2) . .
O6 Eu4 O37 Eu2 147.7(3) . 2_576
O6 Eu4 O37 Eu6 -95.4(4) . .
O6 Eu4 O38 Eu5 -115.3(2) . .
O6 Eu4 O38 Eu6 116.8(2) . .
O6 Eu4 C9 O5 169.7(10) . .
O6 Eu4 C9 C10 -75(6) . .
O6 C9 C10 C11 148.6(11) . .
O6 C9 C10 C15 -32.3(16) . .
O7 Eu3 O6 Eu1 104.7(3) . .
O7 Eu3 O6 Eu4 -151.0(3) . .
O7 Eu3 O6 C9 -48.6(7) . .
O7 Eu3 O9 C17 155.0(10) . .
O7 Eu3 O33 Eu1 -59.2(3) . .
O7 Eu3 O33 Eu2 -167.2(2) . .
O7 Eu3 O35 Eu2 113.1(4) . .
O7 Eu3 O35 Eu4 -3.1(5) . .
O7 Eu3 O27X C55X -45(9) . .
O7 Eu3 O27 C55 -23(4) . .
O9 Eu3 O6 Eu1 -170.1(3) . .
O9 Eu3 O6 Eu4 -65.9(2) . .
O9 Eu3 O6 C9 36.6(7) . .
O9 Eu3 O7 C15 -57.4(11) . .
O9 Eu3 O33 Eu1 26.0(5) . .
O9 Eu3 O33 Eu2 -81.9(4) . .
O9 Eu3 O35 Eu2 175.2(2) . .
O9 Eu3 O35 Eu4 59.1(3) . .
O9 Eu3 O27X C55X -109(9) . .
O9 Eu3 O27 C55 -76(4) . .
O9 C17 C18 C19 1.6(14) . .
O9 C17 C18 C23 -176.7(9) . .
O10 Eu4 O5 C9 98.7(6) . .
O10 Eu4 O6 Eu1 171.0(2) . .
O10 Eu4 O6 Eu3 60.2(2) . .
O10 Eu4 O6 C9 -61.8(5) . .
O10 Eu4 O22 Eu6 -68.3(3) . .
O10 Eu4 O22 C41 105.3(8) . .
O10 Eu4 O34 Eu1 -83.9(4) . .
O10 Eu4 O34 Eu2 25.7(5) . .
O10 Eu4 O35 Eu2 178.8(3) . .
O10 Eu4 O35 Eu3 -74.6(3) . .
O10 Eu4 O37 Eu2 -38.9(4) . 2_576
O10 Eu4 O37 Eu6 78.1(3) . .
O10 Eu4 O38 Eu5 -38.9(2) . .
O10 Eu4 O38 Eu6 -166.8(3) . .
O10 Eu4 C9 O5 -74.7(6) . .
O10 Eu4 C9 O6 115.7(5) . .
O10 Eu4 C9 C10 41(6) . .
O10 Eu5 O11 C23 15.3(11) . .
O10 Eu5 O14 Eu2 58.2(3) . 2_576
O10 Eu5 O14 Eu6 -49.2(3) . .
O10 Eu5 O14 C25 160.4(7) . .
O10 Eu5 O38 Eu4 39.1(2) . .
O10 Eu5 O38 Eu6 150.5(4) . .
O10 Eu5 O28 C58 -122(3) . .
O10 Eu5 O29X C61X -137(4) . .
O10 Eu5 O28X C58X -104(3) . .
O10 Eu5 O29 C61 -139(4) . .
O10 C17 C18 C19 -178.0(9) . .
O10 C17 C18 C23 3.8(15) . .
O11 Eu5 O10 Eu4 165.5(3) . .
O11 Eu5 O10 C17 -7.2(9) . .
O11 Eu5 O14 Eu2 -64.3(8) . 2_576
O11 Eu5 O14 Eu6 -171.7(6) . .
O11 Eu5 O14 C25 37.8(11) . .
O11 Eu5 O38 Eu4 69.1(4) . .
O11 Eu5 O38 Eu6 -179.5(3) . .
O11 Eu5 O28 C58 -48(3) . .
O11 Eu5 O29X C61X -80(5) . .
O11 Eu5 O28X C58X -33(3) . .
O11 Eu5 O29 C61 -77(4) . .
O13 Eu2 O2 Eu1 -112.1(3) 2_576 .
O13 Eu2 O2 C1 84.5(8) 2_576 .
O13 Eu2 O33 Eu1 118.4(3) 2_576 .
O13 Eu2 O33 Eu3 -115.4(3) 2_576 .
O13 Eu2 O34 Eu1 -14.2(4) 2_576 .
O13 Eu2 O34 Eu4 -132.5(3) 2_576 .
O13 Eu2 O35 Eu3 18.0(3) 2_576 .
O13 Eu2 O35 Eu4 133.6(3) 2_576 .
O13 Eu2 O36 Eu4 117.2(3) 2_576 2_576
O13 Eu2 O36 Eu5 11.4(3) 2_576 2_576
O13 C25 C26 C27 23.7(16) . .
O13 C25 C26 C31 -157.3(10) . .
O14 Eu2 O2 Eu1 -160.8(2) 2_576 .
O14 Eu2 O2 C1 35.9(8) 2_576 .
O14 Eu2 O33 Eu1 118.9(2) 2_576 .
O14 Eu2 O33 Eu3 -114.9(2) 2_576 .
O14 Eu2 O34 Eu1 -93.9(4) 2_576 .
O14 Eu2 O34 Eu4 147.8(3) 2_576 .
O14 Eu2 O35 Eu3 94.4(3) 2_576 .
O14 Eu2 O35 Eu4 -150.1(3) 2_576 .
O14 Eu2 O36 Eu4 85.1(3) 2_576 2_576
O14 Eu2 O36 Eu5 -20.8(2) 2_576 2_576
O14 Eu5 O10 Eu4 4.3(3) . .
O14 Eu5 O10 C17 -168.5(8) . .
O14 Eu5 O11 C23 146.1(10) . .
O14 Eu5 O38 Eu4 -103.3(3) . .
O14 Eu5 O38 Eu6 8.1(3) . .
O14 Eu5 O28 C58 122(3) . .
O14 Eu5 O29X C61X 79(5) . .
O14 Eu5 O28X C58X 135(3) . .
O14 Eu5 O29 C61 82(4) . .
O14 Eu6 O15 C31 -26.9(10) . .
O14 Eu6 O17 C33 -85.3(10) . .
O14 Eu6 O22 Eu4 -6.1(3) . .
O14 Eu6 O22 C41 -178.7(8) . .
O14 Eu6 O23 C47 -168.1(8) . .
O14 Eu6 O30 C64 -136.0(14) . .
O14 Eu6 O37 Eu2 19.5(2) . 2_576
O14 Eu6 O37 Eu4 -97.9(2) . .
O14 Eu6 O38 Eu4 103.0(3) . .
O14 Eu6 O38 Eu5 -8.3(3) . .
O14 C25 C26 C27 -153.9(10) . .
O14 C25 C26 C31 25.1(16) . .
O15 Eu6 O14 Eu2 152.1(3) . 2_576
O15 Eu6 O14 Eu5 -102.5(3) . .
O15 Eu6 O14 C25 51.7(7) . .
O15 Eu6 O17 C33 -157.5(10) . .
O15 Eu6 O22 Eu4 105.8(5) . .
O15 Eu6 O22 C41 -66.8(11) . .
O15 Eu6 O23 C47 106.7(10) . .
O15 Eu6 O30 C64 -78.9(14) . .
O15 Eu6 O37 Eu2 4.2(5) . 2_576
O15 Eu6 O37 Eu4 -113.2(3) . .
O15 Eu6 O38 Eu4 167.8(2) . .
O15 Eu6 O38 Eu5 56.4(3) . .
O17 Eu6 O14 Eu2 65.0(3) . 2_576
O17 Eu6 O14 Eu5 170.3(3) . .
O17 Eu6 O14 C25 -35.4(7) . .
O17 Eu6 O15 C31 50.5(10) . .
O17 Eu6 O22 Eu4 -99.8(3) . .
O17 Eu6 O22 C41 87.6(9) . .
O17 Eu6 O23 C47 -174.3(10) . .
O17 Eu6 O30 C64 -21.7(16) . .
O17 Eu6 O37 Eu2 -59.8(3) . 2_576
O17 Eu6 O37 Eu4 -177.3(3) . .
O17 Eu6 O38 Eu4 79.1(4) . .
O17 Eu6 O38 Eu5 -32.2(5) . .
O17 C33 C34 C35 -0.3(15) . .
O17 C33 C34 C39 176.9(10) . .
O18 Eu2 O2 Eu1 -70.1(3) 2_576 .
O18 Eu2 O2 C1 126.5(8) 2_576 .
O18 Eu2 O33 Eu1 -164.7(3) 2_576 .
O18 Eu2 O33 Eu3 -38.4(2) 2_576 .
O18 Eu2 O34 Eu1 79.7(3) 2_576 .
O18 Eu2 O34 Eu4 -38.6(3) 2_576 .
O18 Eu2 O35 Eu3 47.7(2) 2_576 .
O18 Eu2 O35 Eu4 163.2(3) 2_576 .
O18 Eu2 O36 Eu4 26.1(5) 2_576 2_576
O18 Eu2 O36 Eu5 -79.7(4) 2_576 2_576
O18 Eu3 O6 Eu1 -48.5(3) 2_576 .
O18 Eu3 O6 Eu4 55.8(3) 2_576 .
O18 Eu3 O6 C9 158.3(7) 2_576 .
O18 Eu3 O7 C15 143.8(10) 2_576 .
O18 Eu3 O9 C17 -36.7(11) 2_576 .
O18 Eu3 O33 Eu1 146.5(4) 2_576 .
O18 Eu3 O33 Eu2 38.5(2) 2_576 .
O18 Eu3 O35 Eu2 -47.7(2) 2_576 .
O18 Eu3 O35 Eu4 -163.8(3) 2_576 .
O18 Eu3 O27X C55X 128(10) 2_576 .
O18 Eu3 O27 C55 154(4) 2_576 .
O18 C33 C34 C35 -179.3(10) . .
O18 C33 C34 C39 -2.1(16) . .
O19 Eu3 O6 Eu1 -158.7(5) 2_576 .
O19 Eu3 O6 Eu4 -54.4(6) 2_576 .
O19 Eu3 O6 C9 48.1(9) 2_576 .
O19 Eu3 O7 C15 -130.4(11) 2_576 .
O19 Eu3 O9 C17 -92.1(10) 2_576 .
O19 Eu3 O33 Eu1 167.8(4) 2_576 .
O19 Eu3 O33 Eu2 59.8(5) 2_576 .
O19 Eu3 O35 Eu2 -109.8(3) 2_576 .
O19 Eu3 O35 Eu4 134.0(3) 2_576 .
O19 Eu3 O27X C55X -159(10) 2_576 .
O19 Eu3 O27 C55 -135(4) 2_576 .
O21 Eu1 O2 Eu2 -99.2(3) . .
O21 Eu1 O2 C1 60.9(10) . .
O21 Eu1 O3 C7 -168.3(11) . .
O21 Eu1 O6 Eu3 176.6(3) . .
O21 Eu1 O6 Eu4 69.2(2) . .
O21 Eu1 O6 C9 -32.2(8) . .
O21 Eu1 O25 C49X -154(3) . .
O21 Eu1 O25 C49 -73(3) . .
O21 Eu1 O26 C52 -22.2(19) . .
O21 Eu1 O33 Eu2 92.0(4) . .
O21 Eu1 O33 Eu3 -16.1(5) . .
O21 Eu1 O34 Eu2 -171.4(3) . .
O21 Eu1 O34 Eu4 -53.1(3) . .
O21 C41 C42 C43 -17.0(14) . .
O21 C41 C42 C47 165.1(9) . .
O22 Eu4 O5 C9 -113.3(6) . .
O22 Eu4 O6 Eu1 -57.0(2) . .
O22 Eu4 O6 Eu3 -167.9(2) . .
O22 Eu4 O6 C9 70.2(6) . .
O22 Eu4 O10 Eu5 68.6(3) . .
O22 Eu4 O10 C17 -117.4(7) . .
O22 Eu4 O34 Eu1 71.4(3) . .
O22 Eu4 O34 Eu2 -179.0(3) . .
O22 Eu4 O35 Eu2 -25.6(5) . .
O22 Eu4 O35 Eu3 81.0(4) . .
O22 Eu4 O37 Eu2 -163.9(3) . 2_576
O22 Eu4 O37 Eu6 -46.9(2) . .
O22 Eu4 O38 Eu5 166.7(3) . .
O22 Eu4 O38 Eu6 38.9(2) . .
O22 Eu4 C9 O5 61.3(6) . .
O22 Eu4 C9 O6 -108.4(5) . .
O22 Eu4 C9 C10 177(6) . .
O22 Eu6 O14 Eu2 -55.3(3) . 2_576
O22 Eu6 O14 Eu5 50.1(3) . .
O22 Eu6 O14 C25 -155.7(6) . .
O22 Eu6 O15 C31 -151.0(9) . .
O22 Eu6 O17 C33 34.3(10) . .
O22 Eu6 O23 C47 -43.6(9) . .
O22 Eu6 O30 C64 104.9(14) . .
O22 Eu6 O37 Eu2 164.4(3) . 2_576
O22 Eu6 O37 Eu4 46.9(2) . .
O22 Eu6 O38 Eu4 -38.7(2) . .
O22 Eu6 O38 Eu5 -150.0(4) . .
O22 C41 C42 C43 164.7(9) . .
O22 C41 C42 C47 -13.2(14) . .
O23 Eu6 O14 Eu2 58.7(7) . 2_576
O23 Eu6 O14 Eu5 164.0(5) . .
O23 Eu6 O14 C25 -41.7(10) . .
O23 Eu6 O15 C31 127.8(10) . .
O23 Eu6 O17 C33 92.1(10) . .
O23 Eu6 O22 Eu4 -162.8(3) . .
O23 Eu6 O22 C41 24.6(9) . .
O23 Eu6 O30 C64 33.3(14) . .
O23 Eu6 O37 Eu2 -136.6(3) . 2_576
O23 Eu6 O37 Eu4 106.0(2) . .
O23 Eu6 O38 Eu4 -64.2(4) . .
O23 Eu6 O38 Eu5 -175.5(3) . .
O25 Eu1 O2 Eu2 125.4(3) . .
O25 Eu1 O2 C1 -74.5(10) . .
O25 Eu1 O3 C7 52.7(11) . .
O25 Eu1 O6 Eu3 -47.5(4) . .
O25 Eu1 O6 Eu4 -154.8(3) . .
O25 Eu1 O6 C9 103.8(8) . .
O25 Eu1 O21 C41 143.2(9) . .
O25 Eu1 O26 C52 122.0(19) . .
O25 Eu1 O33 Eu2 -114.7(3) . .
O25 Eu1 O33 Eu3 137.2(4) . .
O25 Eu1 O34 Eu2 30.9(5) . .
O25 Eu1 O34 Eu4 149.2(4) . .
O26 Eu1 O2 Eu2 113.4(4) . .
O26 Eu1 O2 C1 -86.5(11) . .
O26 Eu1 O3 C7 121.1(11) . .
O26 Eu1 O6 Eu3 -102.1(3) . .
O26 Eu1 O6 Eu4 150.6(3) . .
O26 Eu1 O6 C9 49.2(8) . .
O26 Eu1 O21 C41 -165.2(10) . .
O26 Eu1 O25 C49X 152(3) . .
O26 Eu1 O25 C49 -127(3) . .
O26 Eu1 O33 Eu2 174.0(3) . .
O26 Eu1 O33 Eu3 65.9(3) . .
O26 Eu1 O34 Eu2 -111.4(4) . .
O26 Eu1 O34 Eu4 6.9(6) . .
O30 Eu6 O14 Eu2 -148.0(3) . 2_576
O30 Eu6 O14 Eu5 -42.7(4) . .
O30 Eu6 O14 C25 111.6(7) . .
O30 Eu6 O15 C31 -158.9(11) . .
O30 Eu6 O17 C33 146.7(9) . .
O30 Eu6 O22 Eu4 113.8(3) . .
O30 Eu6 O22 C41 -58.8(9) . .
O30 Eu6 O23 C47 34.5(10) . .
O30 Eu6 O37 Eu2 135.5(3) . 2_576
O30 Eu6 O37 Eu4 18.1(4) . .
O30 Eu6 O38 Eu4 -118.2(3) . .
O30 Eu6 O38 Eu5 130.5(4) . .
O33 Eu1 O2 Eu2 37.9(2) . .
O33 Eu1 O2 C1 -162.0(10) . .
O33 Eu1 O3 C7 -17.0(13) . .
O33 Eu1 O6 Eu3 4.2(2) . .
O33 Eu1 O6 Eu4 -103.1(2) . .
O33 Eu1 O6 C9 155.5(8) . .
O33 Eu1 O21 C41 -75.3(10) . .
O33 Eu1 O25 C49X 51(3) . .
O33 Eu1 O25 C49 132(3) . .
O33 Eu1 O26 C52 -159.2(19) . .
O33 Eu1 O34 Eu2 -28.5(2) . .
O33 Eu1 O34 Eu4 89.8(3) . .
O33 Eu2 O2 Eu1 -37.5(2) . .
O33 Eu2 O2 C1 159.2(8) . .
O33 Eu2 O34 Eu1 28.4(2) . .
O33 Eu2 O34 Eu4 -89.9(3) . .
O33 Eu2 O35 Eu3 -27.7(2) . .
O33 Eu2 O35 Eu4 87.8(3) . .
O33 Eu2 O36 Eu4 -156.1(3) . 2_576
O33 Eu2 O36 Eu5 98.1(4) . 2_576
O33 Eu3 O6 Eu1 -4.1(2) . .
O33 Eu3 O6 Eu4 100.1(3) . .
O33 Eu3 O6 C9 -157.4(7) . .
O33 Eu3 O7 C15 80.6(11) . .
O33 Eu3 O9 C17 63.1(11) . .
O33 Eu3 O35 Eu2 27.9(2) . .
O33 Eu3 O35 Eu4 -88.3(3) . .
O33 Eu3 O27X C55X 55(9) . .
O33 Eu3 O27 C55 80(4) . .
O34 Eu1 O2 Eu2 -44.0(2) . .
O34 Eu1 O2 C1 116.1(10) . .
O34 Eu1 O3 C7 -84.8(11) . .
O34 Eu1 O6 Eu3 87.3(2) . .
O34 Eu1 O6 Eu4 -20.1(2) . .
O34 Eu1 O6 C9 -121.5(8) . .
O34 Eu1 O21 C41 -15.6(9) . .
O34 Eu1 O25 C49X -6(3) . .
O34 Eu1 O25 C49 75(3) . .
O34 Eu1 O26 C52 -83.7(19) . .
O34 Eu1 O33 Eu2 29.1(2) . .
O34 Eu1 O33 Eu3 -79.0(3) . .
O34 Eu2 O2 Eu1 42.9(2) . .
O34 Eu2 O2 C1 -120.4(8) . .
O34 Eu2 O33 Eu1 -28.5(2) . .
O34 Eu2 O33 Eu3 97.7(2) . .
O34 Eu2 O35 Eu3 -105.7(2) . .
O34 Eu2 O35 Eu4 9.8(2) . .
O34 Eu2 O36 Eu4 -112.7(3) . 2_576
O34 Eu2 O36 Eu5 141.5(3) . 2_576
O34 Eu4 O5 C9 -45.7(6) . .
O34 Eu4 O6 Eu1 19.82(19) . .
O34 Eu4 O6 Eu3 -91.0(2) . .
O34 Eu4 O6 C9 147.0(6) . .
O34 Eu4 O10 Eu5 -144.7(3) . .
O34 Eu4 O10 C17 29.4(9) . .
O34 Eu4 O22 Eu6 129.8(2) . .
O34 Eu4 O22 C41 -56.6(8) . .
O34 Eu4 O35 Eu2 -10.0(2) . .
O34 Eu4 O35 Eu3 96.7(3) . .
O34 Eu4 O37 Eu2 114.8(3) . 2_576
O34 Eu4 O37 Eu6 -128.2(2) . .
O34 Eu4 O38 Eu5 141.3(3) . .
O34 Eu4 O38 Eu6 13.4(5) . .
O34 Eu4 C9 O5 138.4(6) . .
O34 Eu4 C9 O6 -31.2(5) . .
O34 Eu4 C9 C10 -106(6) . .
O35 Eu2 O2 Eu1 14.4(3) . .
O35 Eu2 O2 C1 -149.0(7) . .
O35 Eu2 O33 Eu1 -97.6(2) . .
O35 Eu2 O33 Eu3 28.6(2) . .
O35 Eu2 O34 Eu1 108.4(3) . .
O35 Eu2 O34 Eu4 -9.9(2) . .
O35 Eu2 O36 Eu4 -56.1(3) . 2_576
O35 Eu2 O36 Eu5 -161.9(2) . 2_576
O35 Eu3 O6 Eu1 -86.7(2) . .
O35 Eu3 O6 Eu4 17.6(2) . .
O35 Eu3 O6 C9 120.0(7) . .
O35 Eu3 O7 C15 4.1(13) . .
O35 Eu3 O9 C17 11.1(10) . .
O35 Eu3 O33 Eu1 79.2(3) . .
O35 Eu3 O33 Eu2 -28.8(2) . .
O35 Eu3 O27X C55X 110(9) . .
O35 Eu3 O27 C55 127(4) . .
O35 Eu4 O5 C9 29.7(7) . .
O35 Eu4 O6 Eu1 92.9(2) . .
O35 Eu4 O6 Eu3 -17.9(2) . .
O35 Eu4 O6 C9 -139.9(6) . .
O35 Eu4 O10 Eu5 -129.9(2) . .
O35 Eu4 O10 C17 44.2(7) . .
O35 Eu4 O22 Eu6 144.7(3) . .
O35 Eu4 O22 C41 -41.7(9) . .
O35 Eu4 O34 Eu1 -99.5(3) . .
O35 Eu4 O34 Eu2 10.1(2) . .
O35 Eu4 O37 Eu2 54.7(3) . 2_576
O35 Eu4 O37 Eu6 171.69(19) . .
O35 Eu4 O38 Eu5 -13.3(5) . .
O35 Eu4 O38 Eu6 -141.2(3) . .
O35 Eu4 C9 O5 -153.0(6) . .
O35 Eu4 C9 O6 37.4(5) . .
O35 Eu4 C9 C10 -38(6) . .
O36 Eu2 O2 Eu1 128.3(2) . .
O36 Eu2 O2 C1 -35.1(8) . .
O36 Eu2 O33 Eu1 16.6(5) . .
O36 Eu2 O33 Eu3 142.8(3) . .
O36 Eu2 O34 Eu1 -126.2(2) . .
O36 Eu2 O34 Eu4 115.5(3) . .
O36 Eu2 O35 Eu3 -170.03(19) . .
O36 Eu2 O35 Eu4 -54.5(3) . .
O36 Eu4 O5 C9 126.9(6) 2_576 .
O36 Eu4 O6 Eu1 129.3(3) 2_576 .
O36 Eu4 O6 Eu3 18.4(5) 2_576 .
O36 Eu4 O6 C9 -103.6(6) 2_576 .
O36 Eu4 O10 Eu5 -45.7(2) 2_576 .
O36 Eu4 O10 C17 128.4(7) 2_576 .
O36 Eu4 O22 Eu6 16.3(3) 2_576 .
O36 Eu4 O22 C41 -170.1(7) 2_576 .
O36 Eu4 O34 Eu1 -165.9(2) 2_576 .
O36 Eu4 O34 Eu2 -56.3(3) 2_576 .
O36 Eu4 O35 Eu2 113.4(3) 2_576 .
O36 Eu4 O35 Eu3 -140.0(3) 2_576 .
O36 Eu4 O37 Eu2 -10.0(2) 2_576 2_576
O36 Eu4 O37 Eu6 107.0(3) 2_576 .
O36 Eu4 O38 Eu5 29.1(2) 2_576 .
O36 Eu4 O38 Eu6 -98.8(2) 2_576 .
O36 Eu4 C9 O5 -77.8(7) 2_576 .
O36 Eu4 C9 O6 112.6(6) 2_576 .
O36 Eu4 C9 C10 37(6) 2_576 .
O36 Eu5 O10 Eu4 46.2(2) 2_576 .
O36 Eu5 O10 C17 -126.6(9) 2_576 .
O36 Eu5 O11 C23 70.9(12) 2_576 .
O36 Eu5 O14 Eu2 17.8(2) 2_576 2_576
O36 Eu5 O14 Eu6 -89.6(3) 2_576 .
O36 Eu5 O14 C25 120.0(8) 2_576 .
O36 Eu5 O38 Eu4 -29.4(2) 2_576 .
O36 Eu5 O38 Eu6 82.0(3) 2_576 .
O36 Eu5 O28 C58 -150(3) 2_576 .
O36 Eu5 O29X C61X 45(5) 2_576 .
O36 Eu5 O28X C58X -141(3) 2_576 .
O36 Eu5 O29 C61 56(4) 2_576 .
O37 Eu2 O2 Eu1 142.4(3) 2_576 .
O37 Eu2 O2 C1 -20.9(10) 2_576 .
O37 Eu2 O33 Eu1 -139.6(3) 2_576 .
O37 Eu2 O33 Eu3 -13.4(5) 2_576 .
O37 Eu2 O34 Eu1 173.2(2) 2_576 .
O37 Eu2 O34 Eu4 54.9(3) 2_576 .
O37 Eu2 O35 Eu3 130.1(2) 2_576 .
O37 Eu2 O35 Eu4 -114.4(3) 2_576 .
O37 Eu2 O36 Eu4 10.0(2) 2_576 2_576
O37 Eu2 O36 Eu5 -95.8(3) 2_576 2_576
O37 Eu4 O5 C9 -141.3(6) . .
O37 Eu4 O6 Eu1 -14.4(4) . .
O37 Eu4 O6 Eu3 -125.3(3) . .
O37 Eu4 O6 C9 112.8(6) . .
O37 Eu4 O10 Eu5 -16.3(3) . .
O37 Eu4 O10 C17 157.7(7) . .
O37 Eu4 O22 Eu6 45.5(2) . .
O37 Eu4 O22 C41 -140.9(8) . .
O37 Eu4 O34 Eu1 137.5(3) . .
O37 Eu4 O34 Eu2 -112.9(3) . .
O37 Eu4 O35 Eu2 56.5(3) . .
O37 Eu4 O35 Eu3 163.1(2) . .
O37 Eu4 O38 Eu5 98.1(2) . .
O37 Eu4 O38 Eu6 -29.7(2) . .
O37 Eu4 C9 O5 61.0(8) . .
O37 Eu4 C9 O6 -108.6(6) . .
O37 Eu4 C9 C10 176(6) . .
O37 Eu6 O14 Eu2 -17.2(2) . 2_576
O37 Eu6 O14 Eu5 88.1(2) . .
O37 Eu6 O14 C25 -117.7(7) . .
O37 Eu6 O15 C31 -11.9(12) . .
O37 Eu6 O17 C33 -14.5(10) . .
O37 Eu6 O22 Eu4 -45.5(2) . .
O37 Eu6 O22 C41 141.9(9) . .
O37 Eu6 O23 C47 -99.5(10) . .
O37 Eu6 O30 C64 131.8(13) . .
O37 Eu6 O38 Eu4 29.6(2) . .
O37 Eu6 O38 Eu5 -81.7(3) . .
O38 Eu4 O5 C9 172.4(6) . .
O38 Eu4 O6 Eu1 -123.5(2) . .
O38 Eu4 O6 Eu3 125.6(2) . .
O38 Eu4 O6 C9 3.7(6) . .
O38 Eu4 O10 Eu5 35.5(2) . .
O38 Eu4 O10 C17 -150.4(7) . .
O38 Eu4 O22 Eu6 -35.3(2) . .
O38 Eu4 O22 C41 138.3(8) . .
O38 Eu4 O34 Eu1 95.7(4) . .
O38 Eu4 O34 Eu2 -154.6(3) . .
O38 Eu4 O35 Eu2 154.4(3) . .
O38 Eu4 O35 Eu3 -98.9(4) . .
O38 Eu4 O37 Eu2 -89.1(3) . 2_576
O38 Eu4 O37 Eu6 27.9(2) . .
O38 Eu4 C9 O5 -7.2(6) . .
O38 Eu4 C9 O6 -176.9(5) . .
O38 Eu4 C9 C10 108(6) . .
O38 Eu5 O10 Eu4 -36.03(19) . .
O38 Eu5 O10 C17 151.2(9) . .
O38 Eu5 O11 C23 -14.7(14) . .
O38 Eu5 O14 Eu2 100.9(3) . 2_576
O38 Eu5 O14 Eu6 -6.5(2) . .
O38 Eu5 O14 C25 -156.9(8) . .
O38 Eu5 O28 C58 162(3) . .
O38 Eu5 O29X C61X 137(4) . .
O38 Eu5 O28X C58X -177(3) . .
O38 Eu5 O29 C61 143(4) . .
O38 Eu6 O14 Eu2 -99.0(3) . 2_576
O38 Eu6 O14 Eu5 6.4(2) . .
O38 Eu6 O14 C25 160.6(7) . .
O38 Eu6 O15 C31 -87.5(10) . .
O38 Eu6 O17 C33 -63.0(11) . .
O38 Eu6 O22 Eu4 35.9(2) . .
O38 Eu6 O22 C41 -136.8(9) . .
O38 Eu6 O23 C47 -18.0(12) . .
O38 Eu6 O30 C64 178.3(14) . .
O38 Eu6 O37 Eu2 89.1(3) . 2_576
O38 Eu6 O37 Eu4 -28.4(2) . .
C1 C2 C3 C4 174.9(11) . .
C1 C2 C7 O3 8.1(17) . .
C1 C2 C7 C6 -172.3(10) . .
C2 C3 C4 C5 -3(2) . .
C3 C2 C7 O3 -179.3(11) . .
C3 C2 C7 C6 0.3(16) . .
C3 C4 C5 C6 1.0(19) . .
C4 C5 C6 C7 1.3(19) . .
C4 C5 C6 C8 -174.1(11) . .
C5 C6 C7 O3 177.7(11) . .
C5 C6 C7 C2 -1.9(16) . .
C5 C6 C8 O4 -6.0(18) . .
C7 C2 C3 C4 2.0(18) . .
C7 C6 C8 O4 178.5(11) . .
C8 C6 C7 O3 -6.7(16) . .
C8 C6 C7 C2 173.7(10) . .
C9 Eu4 O6 Eu1 -127.2(6) . .
C9 Eu4 O6 Eu3 122.0(6) . .
C9 Eu4 O10 Eu5 136.5(3) . .
C9 Eu4 O10 C17 -49.5(7) . .
C9 Eu4 O22 Eu6 -134.3(3) . .
C9 Eu4 O22 C41 39.2(8) . .
C9 Eu4 O34 Eu1 -9.9(3) . .
C9 Eu4 O34 Eu2 99.8(3) . .
C9 Eu4 O35 Eu2 -103.8(3) . .
C9 Eu4 O35 Eu3 2.8(3) . .
C9 Eu4 O37 Eu2 -163.6(4) . 2_576
C9 Eu4 O37 Eu6 -46.6(6) . .
C9 Eu4 O38 Eu5 -113.7(3) . .
C9 Eu4 O38 Eu6 118.5(3) . .
C9 C10 C11 C12 179.8(12) . .
C9 C10 C15 O7 -2.5(18) . .
C9 C10 C15 C14 177.7(11) . .
C10 C11 C12 C13 3(2) . .
C11 C10 C15 O7 176.5(12) . .
C11 C10 C15 C14 -3.3(18) . .
C11 C12 C13 C14 -3(2) . .
C12 C13 C14 C15 1(2) . .
C12 C13 C14 C16 176.1(15) . .
C13 C14 C15 O7 -177.1(12) . .
C13 C14 C15 C10 2.7(18) . .
C13 C14 C16 O8 2(2) . .
C15 C10 C11 C12 1(2) . .
C15 C14 C16 O8 177.8(14) . .
C16 C14 C15 O7 7.3(18) . .
C16 C14 C15 C10 -172.9(12) . .
C17 C18 C19 C20 -177.3(11) . .
C17 C18 C23 O11 1.6(16) . .
C17 C18 C23 C22 179.5(9) . .
C18 C19 C20 C21 -2(2) . .
C19 C18 C23 O11 -176.6(10) . .
C19 C18 C23 C22 1.2(15) . .
C19 C20 C21 C22 0(2) . .
C20 C21 C22 C23 2.5(18) . .
C20 C21 C22 C24 -179.3(12) . .
C21 C22 C23 O11 174.9(10) . .
C21 C22 C23 C18 -3.0(15) . .
C21 C22 C24 O12 -2.1(19) . .
C23 C18 C19 C20 1.1(18) . .
C23 C22 C24 O12 176.1(12) . .
C24 C22 C23 O11 -3.3(15) . .
C24 C22 C23 C18 178.8(10) . .
C25 Eu2 O2 Eu1 -135.1(3) 2_576 .
C25 Eu2 O2 C1 61.6(8) 2_576 .
C25 Eu2 O33 Eu1 121.9(3) 2_576 .
C25 Eu2 O33 Eu3 -111.9(3) 2_576 .
C25 Eu2 O34 Eu1 -42.3(6) 2_576 .
C25 Eu2 O34 Eu4 -160.6(4) 2_576 .
C25 Eu2 O35 Eu3 51.0(4) 2_576 .
C25 Eu2 O35 Eu4 166.6(3) 2_576 .
C25 Eu2 O36 Eu4 98.7(3) 2_576 2_576
C25 Eu2 O36 Eu5 -7.2(3) 2_576 2_576
C25 C26 C27 C28 177.2(12) . .
C25 C26 C31 O15 8.1(17) . .
C25 C26 C31 C30 -174.0(10) . .
C26 C27 C28 C29 -2(2) . .
C27 C26 C31 O15 -172.9(11) . .
C27 C26 C31 C30 5.0(17) . .
C27 C28 C29 C30 2(2) . .
C28 C29 C30 C31 1(2) . .
C28 C29 C30 C32 -178.9(13) . .
C29 C30 C31 O15 173.2(11) . .
C29 C30 C31 C26 -4.7(17) . .
C29 C30 C32 O16 1(2) . .
C31 C26 C27 C28 -1.8(19) . .
C31 C30 C32 O16 -179.6(14) . .
C32 C30 C31 O15 -6.6(17) . .
C32 C30 C31 C26 175.5(11) . .
C33 C34 C35 C36 179.8(12) . .
C33 C34 C39 O19 3.0(17) . .
C33 C34 C39 C38 -178.7(10) . .
C34 C35 C36 C37 -3(2) . .
C35 C34 C39 O19 -179.9(11) . .
C35 C34 C39 C38 -1.6(16) . .
C35 C36 C37 C38 2(2) . .
C36 C37 C38 C39 -1.1(19) . .
C36 C37 C38 C40 176.3(13) . .
C37 C38 C39 O19 179.3(11) . .
C37 C38 C39 C34 0.9(16) . .
C37 C38 C40 O20 1(2) . .
C39 C34 C35 C36 2.5(19) . .
C39 C38 C40 O20 178.5(14) . .
C40 C38 C39 O19 1.9(18) . .
C40 C38 C39 C34 -176.5(11) . .
C41 C42 C43 C44 -177.4(10) . .
C41 C42 C47 O23 -3.0(16) . .
C41 C42 C47 C46 178.2(10) . .
C42 C43 C44 C45 -0.2(18) . .
C43 C42 C47 O23 179.2(10) . .
C43 C42 C47 C46 0.4(15) . .
C43 C44 C45 C46 -1(2) . .
C44 C45 C46 C47 2(2) . .
C44 C45 C46 C48 -177.0(14) . .
C45 C46 C47 O23 179.5(11) . .
C45 C46 C47 C42 -1.7(17) . .
C45 C46 C48 O24 -1(3) . .
C47 C42 C43 C44 0.5(17) . .
C47 C46 C48 O24 179.9(17) . .
C48 C46 C47 O23 -1.3(18) . .
C48 C46 C47 C42 177.5(12) . .
C53 N1 C52 O26 179.2(13) . .
C54 N1 C52 O26 0(2) . .
C65 N6 C64 O30 178.1(15) . .
C66 N6 C64 O30 1(2) . .
O27X Eu3 O6 Eu1 44.6(18) . .
O27X Eu3 O6 Eu4 148.9(18) . .
O27X Eu3 O6 C9 -108.7(19) . .
O27X Eu3 O7 C15 157.5(17) . .
O27X Eu3 O9 C17 -142(2) . .
O27X Eu3 O33 Eu1 -138.2(13) . .
O27X Eu3 O33 Eu2 113.8(13) . .
O27X Eu3 O35 Eu2 -28.6(17) . .
O27X Eu3 O35 Eu4 -144.8(17) . .
O27X Eu3 O27 C55 -142(15) . .
O28 Eu5 O10 Eu4 -110.5(5) . .
O28 Eu5 O10 C17 76.7(10) . .
O28 Eu5 O11 C23 -58.1(13) . .
O28 Eu5 O14 Eu2 143.5(5) . 2_576
O28 Eu5 O14 Eu6 36.1(6) . .
O28 Eu5 O14 C25 -114.4(9) . .
O28 Eu5 O38 Eu4 115.0(5) . .
O28 Eu5 O38 Eu6 -133.6(6) . .
O28 Eu5 O29X C61X -158(5) . .
O28 Eu5 O28X C58X -90(5) . .
O28 Eu5 O29 C61 -153(4) . .
O29X Eu5 O10 Eu4 -132.8(15) . .
O29X Eu5 O10 C17 54.4(18) . .
O29X Eu5 O11 C23 -140.3(14) . .
O29X Eu5 O14 Eu2 -140.6(8) . 2_576
O29X Eu5 O14 Eu6 112.0(8) . .
O29X Eu5 O14 C25 -38.5(10) . .
O29X Eu5 O38 Eu4 -170.5(8) . .
O29X Eu5 O38 Eu6 -59.1(8) . .
O29X Eu5 O28 C58 48(3) . .
O29X Eu5 O28X C58X 64(3) . .
O29X Eu5 O29 C61 9(8) . .
C49X O25 C49 N2 -6(3) . .
C49X N2 C49 O25 6(3) . .
C50X N2 C49X O25 -9(5) . .
C50X N2 C49 O25 -178(4) . .
C51X N2 C49X O25 -177(3) . .
C51X N2 C49 O25 82(22) . .
C56X N3X C55X O27X -6(17) . .
C57X N3X C55X O27X 155(10) . .
C59 N4 C58 O28 3(5) . .
C60 N4 C58 O28 172(3) . .
C62X N5X C61X O29X 171(4) . .
C63X N5X C61X O29X 5(6) . .
C67 O31 C67X N7 0(2) . .
C67 N7 C67X O31 0.0(19) . .
C68 N7 C67 O31 179.4(18) . .
C68 N7 C67X O31 -76(100) . .
C69 N7 C67 O31 9(3) . .
C69 N7 C67X O31 -170(3) . .
O27 Eu3 O6 Eu1 44.0(6) . .
O27 Eu3 O6 Eu4 148.3(5) . .
O27 Eu3 O6 C9 -109.3(9) . .
O27 Eu3 O7 C15 151.0(12) . .
O27 Eu3 O9 C17 -152.3(11) . .
O27 Eu3 O33 Eu1 -133.3(5) . .
O27 Eu3 O33 Eu2 118.8(5) . .
O27 Eu3 O35 Eu2 -18.3(6) . .
O27 Eu3 O35 Eu4 -134.5(5) . .
O27 Eu3 O27X C55X 15(12) . .
O28X Eu5 O10 Eu4 -107.6(5) . .
O28X Eu5 O10 C17 79.6(10) . .
O28X Eu5 O11 C23 -67.7(13) . .
O28X Eu5 O14 Eu2 152.6(5) . 2_576
O28X Eu5 O14 Eu6 45.2(6) . .
O28X Eu5 O14 C25 -105.3(9) . .
O28X Eu5 O38 Eu4 126.9(5) . .
O28X Eu5 O38 Eu6 -121.7(6) . .
O28X Eu5 O28 C58 73(5) . .
O28X Eu5 O29X C61X -163(5) . .
O28X Eu5 O29 C61 -158(4) . .
O29 Eu5 O10 Eu4 -124.8(10) . .
O29 Eu5 O10 C17 62.4(14) . .
O29 Eu5 O11 C23 -133.2(13) . .
O29 Eu5 O14 Eu2 -147.6(6) . 2_576
O29 Eu5 O14 Eu6 105.0(6) . .
O29 Eu5 O14 C25 -45.5(9) . .
O29 Eu5 O38 Eu4 -176.1(6) . .
O29 Eu5 O38 Eu6 -64.7(7) . .
O29 Eu5 O28 C58 50(3) . .
O29 Eu5 O29X C61X -175(13) . .
O29 Eu5 O28X C58X 65(3) . .
C49 O25 C49X N2 6(3) . .
C49 N2 C49X O25 -6(3) . .
C50 N2 C49X O25 -49(12) . .
C50 N2 C49 O25 175(3) . .
C51 N2 C49X O25 166(4) . .
C51 N2 C49 O25 -2(5) . .
C56 N3 C55 O27 178(3) . .
C57 N3 C55 O27 -6(6) . .
C59X N4X C58X O28X -12(5) . .
C60X N4X C58X O28X 152(3) . .
C62 N5 C61 O29 3(5) . .
C63 N5 C61 O29 -177(3) . .
C67X O31 C67 N7 0.0(17) . .
C67X N7 C67 O31 0.0(18) . .
C68X N7 C67 O31 -69(45) . .
C68X N7 C67X O31 177.8(19) . .
C69X N7 C67 O31 -179(3) . .
C69X N7 C67X O31 1(3) . .
C70 N8 C70X O32X 61(9) . .
C71 N8 C70 O32 -169(5) . .
C71 N8 C70X O32X 173(9) . .
C72 N8 C70 O32 21(9) . .
C72 N8 C70X O32X -32(13) . .
C70X N8 C70 O32 -96(10) . .
C71X N8 C70 O32 166(5) . .
C71X N8 C70X O32X 163(7) . .
C72X N8 C70 O32 25(7) . .
C72X N8 C70X O32X -7(11) . .
